data_7117305
loop_
_publ_author_name
'Gellert Mezei'

_publ_section_title
;
 Incarceration of one or two phosphate or arsenate species within
 nanojars, capped nanojars and nanohelicages: helical chirality from two
 closely-spaced, head-to-head PO4^3-^ or AsO4^3-^ ions
;
_journal_name_full Chem.Commun.
_journal_page_first 10341
_journal_paper_doi 10.1039/C5cc03005F
_journal_volume 51
_journal_year 2015
_chemical_formula_sum 'C117 H196 Cu30 N61 O42 P'
_chemical_formula_weight 5066.51
_chemical_properties_physical Efflorescent
_space_group_crystal_system monoclinic
_space_group_IT_number 14
_space_group_name_Hall '-P 2ybc'
_space_group_name_H-M_alt 'P 1 21/c 1'
_symmetry_space_group_name_Hall '-P 2ybc'
_symmetry_space_group_name_H-M 'P 1 21/c 1'
_atom_sites_solution_hydrogens mixed
_audit_creation_method SHELXL-2014/6
_audit_update_record
;
2015-04-07 deposited with the CCDC.
2015-05-08 downloaded from the CCDC.
;
_cell_angle_alpha 90
_cell_angle_beta 106.1320(10)
_cell_angle_gamma 90
_cell_formula_units_Z 4
_cell_length_a 19.9142(3)
_cell_length_b 28.2823(4)
_cell_length_c 33.9811(5)
_cell_measurement_reflns_used 9996
_cell_measurement_temperature 100(2)
_cell_measurement_theta_max 22.34
_cell_measurement_theta_min 2.17
_cell_volume 18385.2(5)
_computing_cell_refinement 'Bruker SAINT'
_computing_data_collection 'Bruker APEX2'
_computing_data_reduction 'Bruker SAINT'
_computing_molecular_graphics 'Bruker SHELXTL'
_computing_publication_material 'Bruker SHELXTL'
_computing_structure_refinement 'SHELXL-97 (Sheldrick, 2008)'
_computing_structure_solution 'SHELXS-97 (Sheldrick, 2008)'
_diffrn_ambient_temperature 100(2)
_diffrn_measured_fraction_theta_full 1.000
_diffrn_measured_fraction_theta_max 0.996
_diffrn_measurement_device_type 'Bruker APEX-II CCD'
_diffrn_measurement_method '\f and \w scans'
_diffrn_radiation_source 'sealed tube'
_diffrn_radiation_type MoK\a
_diffrn_radiation_wavelength 0.71073
_diffrn_reflns_av_R_equivalents 0.1764
_diffrn_reflns_av_unetI/netI 0.1195
_diffrn_reflns_laue_measured_fraction_full 1.000
_diffrn_reflns_laue_measured_fraction_max 0.996
_diffrn_reflns_limit_h_max 24
_diffrn_reflns_limit_h_min -24
_diffrn_reflns_limit_k_max 35
_diffrn_reflns_limit_k_min -35
_diffrn_reflns_limit_l_max 42
_diffrn_reflns_limit_l_min -42
_diffrn_reflns_number 296310
_diffrn_reflns_point_group_measured_fraction_full 1.000
_diffrn_reflns_point_group_measured_fraction_max 0.996
_diffrn_reflns_theta_full 25.242
_diffrn_reflns_theta_max 26.452
_diffrn_reflns_theta_min 1.248
_exptl_absorpt_coefficient_mu 3.478
_exptl_absorpt_correction_T_max 0.7454
_exptl_absorpt_correction_T_min 0.5632
_exptl_absorpt_correction_type multi-scan
_exptl_crystal_colour blue
_exptl_crystal_density_diffrn 1.830
_exptl_crystal_description prism
_exptl_crystal_F_000 10184
_exptl_crystal_recrystallization_method 'Re-crystallisation from solvent: n-butyl acetate, methanol'
_exptl_crystal_size_max 0.400
_exptl_crystal_size_mid 0.170
_exptl_crystal_size_min 0.040
_refine_diff_density_max 3.439
_refine_diff_density_min -1.376
_refine_diff_density_rms 0.215
_refine_ls_extinction_coef .
_refine_ls_extinction_method none
_refine_ls_goodness_of_fit_ref 1.014
_refine_ls_hydrogen_treatment mixed
_refine_ls_matrix_type full
_refine_ls_number_parameters 2207
_refine_ls_number_reflns 37767
_refine_ls_number_restraints 40
_refine_ls_restrained_S_all 1.014
_refine_ls_R_factor_all 0.1820
_refine_ls_R_factor_gt 0.0844
_refine_ls_shift/su_max 0.005
_refine_ls_shift/su_mean 0.000
_refine_ls_structure_factor_coef Fsqd
_refine_ls_weighting_details 'w=1/[\s^2^(Fo^2^)+(0.0300P)^2^+702.3137P] where P=(Fo^2^+2Fc^2^)/3'
_refine_ls_weighting_scheme calc
_refine_ls_wR_factor_gt 0.1837
_refine_ls_wR_factor_ref 0.2333
_reflns_Friedel_coverage 0.000
_reflns_friedel_fraction_full .
_reflns_friedel_fraction_max .
_reflns_number_gt 19734
_reflns_number_total 37767
_reflns_threshold_expression 'I > 2\s(I)'
_cod_data_source_file c5cc03005f2.cif
_cod_data_source_block 3
_cod_database_code 7117305
_shelx_space_group_comment
;
The symmetry employed for this shelxl refinement is uniquely defined
by the following loop, which should always be used as a source of
symmetry information in preference to the above space-group names.
They are only intended as comments.
;
_shelx_estimated_absorpt_t_min 0.337
_shelx_estimated_absorpt_t_max 0.873
_shelxl_version_number 2014/6

loop_
_space_group_symop_operation_xyz
'x, y, z'
'-x, y+1/2, -z+1/2'
'-x, -y, -z'
'x, -y-1/2, z-1/2'

loop_
_atom_site_label
_atom_site_type_symbol
_atom_site_fract_x
_atom_site_fract_y
_atom_site_fract_z
_atom_site_U_iso_or_equiv
_atom_site_adp_type
_atom_site_occupancy
_atom_site_site_symmetry_order
_atom_site_calc_flag
_atom_site_refinement_flags_posn
_atom_site_refinement_flags_adp
_atom_site_refinement_flags_occupancy
_atom_site_disorder_assembly
_atom_site_disorder_group
Cu1 Cu 0.78441(9) 0.62448(5) 0.32455(5) 0.0297(4) Uani 1 1 d . . . . .
Cu2 Cu 0.65521(10) 0.66497(5) 0.35822(5) 0.0318(4) Uani 1 1 d . . . . .
Cu3 Cu 0.49741(9) 0.69328(5) 0.29803(5) 0.0274(4) Uani 1 1 d . . . . .
Cu4 Cu 0.47151(9) 0.69067(5) 0.19968(5) 0.0260(4) Uani 1 1 d . . . . .
Cu5 Cu 0.60512(9) 0.66037(5) 0.16439(5) 0.0268(4) Uani 1 1 d . . . . .
Cu6 Cu 0.75880(9) 0.62393(5) 0.22584(5) 0.0271(4) Uani 1 1 d . . . . .
Cu7 Cu 0.79038(9) 0.56025(6) 0.14576(5) 0.0313(4) Uani 1 1 d . . . . .
Cu8 Cu 0.87652(9) 0.52222(6) 0.23769(5) 0.0324(4) Uani 1 1 d . . . . .
Cu9 Cu 0.90111(9) 0.52195(6) 0.33394(5) 0.0320(4) Uani 1 1 d . . . . .
Cu10 Cu 0.85942(9) 0.56395(6) 0.41540(5) 0.0321(4) Uani 1 1 d . . . . .
Cu11 Cu 0.73896(10) 0.60284(6) 0.45715(5) 0.0338(4) Uani 1 1 d . . . . .
Cu12 Cu 0.58032(10) 0.65119(6) 0.44313(5) 0.0338(4) Uani 1 1 d . . . . .
Cu13 Cu 0.42420(10) 0.68095(6) 0.37943(5) 0.0334(4) Uani 1 1 d . . . . .
Cu14 Cu 0.30886(10) 0.67926(6) 0.28520(5) 0.0334(4) Uani 1 1 d . . . . .
Cu15 Cu 0.28222(10) 0.67722(6) 0.18610(5) 0.0331(4) Uani 1 1 d . . . . .
Cu16 Cu 0.35279(9) 0.67140(6) 0.10622(5) 0.0328(4) Uani 1 1 d . . . . .
Cu17 Cu 0.48482(9) 0.64263(6) 0.06775(5) 0.0298(4) Uani 1 1 d . . . . .
Cu18 Cu 0.64366(9) 0.59421(6) 0.08083(5) 0.0290(4) Uani 1 1 d . . . . .
Cu19 Cu 0.63886(9) 0.48966(5) 0.13960(5) 0.0271(4) Uani 1 1 d . . . . .
Cu20 Cu 0.73822(9) 0.44443(5) 0.22729(5) 0.0275(4) Uani 1 1 d . . . . .
Cu21 Cu 0.76232(9) 0.44523(5) 0.32458(5) 0.0279(4) Uani 1 1 d . . . . .
Cu22 Cu 0.70194(10) 0.49614(6) 0.39677(5) 0.0307(4) Uani 1 1 d . . . . .
Cu23 Cu 0.53768(10) 0.49649(6) 0.39128(5) 0.0322(4) Uani 1 1 d . . . . .
Cu24 Cu 0.39086(10) 0.51945(6) 0.33111(5) 0.0325(4) Uani 1 1 d . . . . .
Cu25 Cu 0.31953(9) 0.56463(6) 0.23966(5) 0.0330(4) Uani 1 1 d . . . . .
Cu26 Cu 0.35043(9) 0.51587(6) 0.15873(5) 0.0320(4) Uani 1 1 d . . . . .
Cu27 Cu 0.46981(9) 0.48708(6) 0.11948(5) 0.0283(4) Uani 1 1 d . . . . .
Cu28 Cu 0.46443(9) 0.43358(5) 0.20782(5) 0.0289(4) Uani 1 1 d . . . . .
Cu29 Cu 0.60780(9) 0.40600(5) 0.26514(5) 0.0283(4) Uani 1 1 d . . . . .
Cu30 Cu 0.48835(9) 0.43674(5) 0.30070(5) 0.0297(4) Uani 1 1 d . . . . .
P1 P 0.5611(2) 0.53135(11) 0.25944(11) 0.0273(8) Uani 1 1 d . . . . .
O1 O 0.6983(5) 0.6121(3) 0.3385(3) 0.032(2) Uani 1 1 d D . . . .
H1O H 0.668(5) 0.594(4) 0.326(4) 0.038 Uiso 1 1 d D U . . .
O2 O 0.5617(5) 0.6463(3) 0.3290(3) 0.032(2) Uani 1 1 d . . . . .
O3 O 0.4706(5) 0.6546(3) 0.2488(3) 0.030(2) Uani 1 1 d D . . . .
H3O H 0.500(6) 0.635(4) 0.248(4) 0.035 Uiso 1 1 d D U . . .
O4 O 0.5237(5) 0.6421(3) 0.1808(3) 0.026(2) Uani 1 1 d D . . . .
H4O H 0.531(7) 0.617(2) 0.193(4) 0.031 Uiso 1 1 d D U . . .
O5 O 0.6619(5) 0.6110(3) 0.1967(3) 0.027(2) Uani 1 1 d D . . . .
H5O H 0.663(7) 0.598(4) 0.218(2) 0.033 Uiso 1 1 d D U . . .
O6 O 0.7486(5) 0.5917(3) 0.2733(3) 0.032(2) Uani 1 1 d . . . . .
O7 O 0.7939(5) 0.5513(3) 0.2022(3) 0.027(2) Uani 1 1 d . . . . .
O8 O 0.8339(5) 0.5139(3) 0.2814(3) 0.034(2) Uani 1 1 d D . . . .
H8O H 0.802(5) 0.533(4) 0.276(5) 0.041 Uiso 1 1 d D U . . .
O9 O 0.8357(5) 0.5528(3) 0.3575(3) 0.026(2) Uani 1 1 d D . . . .
H9O H 0.795(3) 0.544(5) 0.350(4) 0.031 Uiso 1 1 d D U . . .
O10 O 0.7625(5) 0.5698(3) 0.4132(3) 0.030(2) Uani 1 1 d . . . . .
O11 O 0.6480(6) 0.6172(3) 0.4225(3) 0.036(2) Uani 1 1 d D . . . .
H11O H 0.617(6) 0.603(5) 0.406(4) 0.044 Uiso 1 1 d D U . . .
O12 O 0.5091(5) 0.6445(3) 0.3928(3) 0.035(2) Uani 1 1 d D . . . .
H12O H 0.528(7) 0.647(5) 0.374(3) 0.042 Uiso 1 1 d D U . . .
O13 O 0.3982(5) 0.6608(3) 0.3229(3) 0.035(2) Uani 1 1 d . . . . .
O14 O 0.3272(5) 0.6502(3) 0.2381(3) 0.033(2) Uani 1 1 d D . . . .
H14O H 0.368(3) 0.655(5) 0.239(5) 0.040 Uiso 1 1 d D U . . .
O15 O 0.3538(5) 0.6561(3) 0.1616(3) 0.034(2) Uani 1 1 d D . . . .
H15O H 0.359(8) 0.6273(11) 0.164(5) 0.041 Uiso 1 1 d D U . . .
O16 O 0.4351(5) 0.6350(3) 0.1078(3) 0.032(2) Uani 1 1 d . . . . .
O17 O 0.5655(5) 0.6096(3) 0.1008(3) 0.032(2) Uani 1 1 d D . . . .
H17O H 0.545(7) 0.590(4) 0.111(4) 0.039 Uiso 1 1 d D U . . .
O18 O 0.6897(5) 0.5642(3) 0.1315(3) 0.026(2) Uani 1 1 d . . . . .
O19 O 0.6804(5) 0.4948(3) 0.1987(3) 0.026(2) Uani 1 1 d . . . . .
O20 O 0.6926(5) 0.4458(3) 0.2711(3) 0.025(2) Uani 1 1 d D . . . .
H20O H 0.671(6) 0.470(3) 0.269(4) 0.031 Uiso 1 1 d D U . . .
O21 O 0.7179(5) 0.4974(3) 0.3432(3) 0.029(2) Uani 1 1 d D . . . .
H21O H 0.689(6) 0.509(5) 0.323(3) 0.035 Uiso 1 1 d D U . . .
O22 O 0.6127(5) 0.5302(3) 0.3780(3) 0.031(2) Uani 1 1 d D . . . .
H22O H 0.583(6) 0.526(5) 0.356(2) 0.038 Uiso 1 1 d D U . . .
O23 O 0.4840(5) 0.4942(3) 0.3333(3) 0.032(2) Uani 1 1 d . . . . .
O24 O 0.3970(5) 0.5649(3) 0.2893(3) 0.036(2) Uani 1 1 d . . . . .
O25 O 0.3769(5) 0.5631(3) 0.2017(3) 0.037(2) Uani 1 1 d D . . . .
H25O H 0.418(2) 0.556(5) 0.206(5) 0.044 Uiso 1 1 d D U . . .
O26 O 0.4448(4) 0.4898(3) 0.1717(3) 0.025(2) Uani 1 1 d . . . . .
O27 O 0.5548(5) 0.5241(3) 0.1421(3) 0.029(2) Uani 1 1 d D . . . .
H27O H 0.547(7) 0.529(5) 0.164(2) 0.034 Uiso 1 1 d D U . . .
O28 O 0.5054(5) 0.3927(3) 0.2573(3) 0.030(2) Uani 1 1 d . . . . .
O29 O 0.5380(5) 0.4798(3) 0.2585(3) 0.026(2) Uani 1 1 d . . . . .
O30 O 0.5256(5) 0.5547(3) 0.2178(3) 0.029(2) Uani 1 1 d . . . . .
O31 O 0.6409(5) 0.5331(3) 0.2674(3) 0.032(2) Uani 1 1 d . . . . .
O32 O 0.5411(5) 0.5577(3) 0.2945(3) 0.034(2) Uani 1 1 d . . . . .
O33 O 0.3863(5) 0.5495(3) 0.0974(3) 0.036(2) Uani 1 1 d . . . . .
O34 O 0.4569(6) 0.5610(3) 0.3934(3) 0.042(3) Uani 1 1 d . . . . .
N1 N 0.8059(7) 0.6669(4) 0.3734(4) 0.036(3) Uani 1 1 d . . . . .
N2 N 0.7528(7) 0.6807(4) 0.3889(4) 0.034(3) Uani 1 1 d . . . . .
N3 N 0.6168(7) 0.7280(4) 0.3630(4) 0.038(3) Uani 1 1 d . . . . .
N4 N 0.5484(7) 0.7383(4) 0.3413(4) 0.036(3) Uani 1 1 d . . . . .
N5 N 0.4329(6) 0.7400(3) 0.2644(3) 0.025(2) Uani 1 1 d . . . . .
N6 N 0.4225(6) 0.7385(4) 0.2228(3) 0.029(3) Uani 1 1 d . . . . .
N7 N 0.4967(7) 0.7309(4) 0.1579(3) 0.031(3) Uani 1 1 d . . . . .
N8 N 0.5511(7) 0.7194(4) 0.1440(4) 0.037(3) Uani 1 1 d . . . . .
N9 N 0.6933(6) 0.6771(4) 0.1509(3) 0.029(3) Uani 1 1 d . . . . .
N10 N 0.7573(6) 0.6659(4) 0.1782(4) 0.031(3) Uani 1 1 d . . . . .
N11 N 0.8545(6) 0.6408(4) 0.2617(3) 0.032(3) Uani 1 1 d . . . . .
N12 N 0.8638(6) 0.6404(4) 0.3028(3) 0.032(3) Uani 1 1 d . . . . .
N13 N 0.8914(7) 0.5648(5) 0.1633(4) 0.041(3) Uani 1 1 d . . . . .
N14 N 0.9276(7) 0.5454(5) 0.2002(4) 0.041(3) Uani 1 1 d . . . . .
N15 N 0.9530(6) 0.4837(4) 0.2705(4) 0.037(3) Uani 1 1 d . . . . .
N16 N 0.9616(7) 0.4820(5) 0.3118(4) 0.043(3) Uani 1 1 d . . . . .
N17 N 0.9746(6) 0.5436(4) 0.3820(3) 0.035(3) Uani 1 1 d . . . . .
N18 N 0.9580(7) 0.5648(5) 0.4137(4) 0.040(3) Uani 1 1 d . . . . .
N19 N 0.8784(7) 0.5661(4) 0.4748(3) 0.040(3) Uani 1 1 d . . . . .
N20 N 0.8284(7) 0.5796(4) 0.4926(3) 0.034(3) Uani 1 1 d . . . . .
N21 N 0.7208(7) 0.6467(5) 0.4977(4) 0.044(3) Uani 1 1 d . . . . .
N22 N 0.6573(7) 0.6685(4) 0.4909(4) 0.038(3) Uani 1 1 d . . . . .
N23 N 0.5048(6) 0.6744(4) 0.4650(4) 0.034(3) Uani 1 1 d . . . . .
N24 N 0.4411(7) 0.6889(5) 0.4394(4) 0.042(3) Uani 1 1 d . . . . .
N25 N 0.3470(6) 0.7265(4) 0.3646(3) 0.035(3) Uani 1 1 d . . . . .
N26 N 0.2956(6) 0.7224(4) 0.3285(4) 0.034(3) Uani 1 1 d . . . . .
N27 N 0.2181(8) 0.6859(4) 0.2504(4) 0.050(4) Uani 1 1 d . . . . .
N28 N 0.2018(7) 0.6889(4) 0.2093(4) 0.043(3) Uani 1 1 d . . . . .
N29 N 0.2454(7) 0.7164(4) 0.1368(4) 0.037(3) Uani 1 1 d . . . . .
N30 N 0.2803(6) 0.7181(4) 0.1070(4) 0.035(3) Uani 1 1 d . . . . .
N31 N 0.3411(6) 0.6753(4) 0.0468(4) 0.035(3) Uani 1 1 d . . . . .
N32 N 0.3947(7) 0.6629(4) 0.0305(4) 0.037(3) Uani 1 1 d . . . . .
N33 N 0.5429(7) 0.6589(4) 0.0314(4) 0.034(3) Uani 1 1 d . . . . .
N34 N 0.6037(6) 0.6377(4) 0.0346(3) 0.031(3) Uani 1 1 d . . . . .
N35 N 0.7188(6) 0.5683(4) 0.0602(4) 0.035(3) Uani 1 1 d . . . . .
N36 N 0.7829(6) 0.5598(5) 0.0873(4) 0.038(3) Uani 1 1 d . . . . .
N37 N 0.7293(6) 0.4552(4) 0.1417(3) 0.031(3) Uani 1 1 d . . . . .
N38 N 0.7707(6) 0.4399(4) 0.1785(4) 0.034(3) Uani 1 1 d . . . . .
N39 N 0.7966(6) 0.3942(4) 0.2594(3) 0.030(3) Uani 1 1 d . . . . .
N40 N 0.8065(6) 0.3942(4) 0.3008(4) 0.033(3) Uani 1 1 d . . . . .
N41 N 0.8177(6) 0.4410(4) 0.3817(3) 0.034(3) Uani 1 1 d . . . . .
N42 N 0.7898(6) 0.4564(4) 0.4120(3) 0.032(3) Uani 1 1 d . . . . .
N43 N 0.6742(7) 0.4901(4) 0.4482(4) 0.038(3) Uani 1 1 d . . . . .
N44 N 0.6043(7) 0.4903(4) 0.4451(4) 0.039(3) Uani 1 1 d . . . . .
N45 N 0.4573(7) 0.4613(4) 0.4011(4) 0.035(3) Uani 1 1 d . . . . .
N46 N 0.3940(6) 0.4699(4) 0.3747(3) 0.031(3) Uani 1 1 d . . . . .
N47 N 0.2915(7) 0.5371(4) 0.3170(4) 0.041(3) Uani 1 1 d . . . . .
N48 N 0.2623(7) 0.5530(4) 0.2785(4) 0.039(3) Uani 1 1 d . . . . .
N49 N 0.2443(8) 0.5587(4) 0.1882(4) 0.048(4) Uani 1 1 d . . . . .
N50 N 0.2562(6) 0.5377(4) 0.1542(4) 0.033(3) Uani 1 1 d . . . . .
N51 N 0.3288(7) 0.4644(4) 0.1169(4) 0.036(3) Uani 1 1 d . . . . .
N52 N 0.3808(6) 0.4499(4) 0.1015(3) 0.030(3) Uani 1 1 d . . . . .
N53 N 0.5109(6) 0.4723(4) 0.0754(3) 0.033(3) Uani 1 1 d . . . . .
N54 N 0.5838(7) 0.4718(4) 0.0837(4) 0.034(3) Uani 1 1 d . . . . .
N55 N 0.5305(6) 0.4042(4) 0.1821(3) 0.029(3) Uani 1 1 d . . . . .
N56 N 0.5937(6) 0.3928(4) 0.2075(3) 0.032(3) Uani 1 1 d . . . . .
N57 N 0.6218(6) 0.3944(4) 0.3229(3) 0.031(3) Uani 1 1 d . . . . .
N58 N 0.5706(6) 0.4086(4) 0.3393(3) 0.032(3) Uani 1 1 d . . . . .
N59 N 0.3916(7) 0.4363(4) 0.2685(3) 0.031(3) Uani 1 1 d . . . . .
N60 N 0.3800(6) 0.4361(4) 0.2271(4) 0.033(3) Uani 1 1 d . . . . .
N61 N 0.8623(10) 0.7987(7) 0.2859(6) 0.092(6) Uiso 1 1 d D . . . .
C1 C 0.7822(10) 0.6996(5) 0.4257(5) 0.048(4) Uani 1 1 d . . . . .
H1 H 0.7573 0.7126 0.4425 0.058 Uiso 1 1 calc R U . . .
C2 C 0.8533(10) 0.6974(6) 0.4354(5) 0.053(5) Uani 1 1 d . . . . .
H2 H 0.8853 0.7076 0.4594 0.064 Uiso 1 1 calc R U . . .
C3 C 0.8670(8) 0.6767(6) 0.4020(5) 0.044(4) Uani 1 1 d . . . . .
H3 H 0.9114 0.6703 0.3993 0.053 Uiso 1 1 calc R U . . .
C4 C 0.5385(9) 0.7848(5) 0.3450(5) 0.044(4) Uani 1 1 d . . . . .
H4 H 0.4972 0.8011 0.3332 0.052 Uiso 1 1 calc R U . . .
C5 C 0.6004(9) 0.8051(6) 0.3695(6) 0.061(5) Uani 1 1 d . . . . .
H5 H 0.6079 0.8366 0.3773 0.073 Uiso 1 1 calc R U . . .
C6 C 0.6466(9) 0.7691(6) 0.3791(6) 0.056(5) Uani 1 1 d . . . . .
H6 H 0.6928 0.7722 0.3949 0.067 Uiso 1 1 calc R U . . .
C7 C 0.3685(7) 0.7679(4) 0.2057(4) 0.028(3) Uani 1 1 d . . . . .
H7 H 0.3510 0.7739 0.1778 0.034 Uiso 1 1 calc R U . . .
C8 C 0.3432(8) 0.7878(4) 0.2362(4) 0.034(3) Uani 1 1 d . . . . .
H8 H 0.3062 0.8089 0.2329 0.040 Uiso 1 1 calc R U . . .
C9 C 0.3852(7) 0.7692(4) 0.2724(4) 0.028(3) Uani 1 1 d . . . . .
H9 H 0.3809 0.7759 0.2984 0.033 Uiso 1 1 calc R U . . .
C10 C 0.5617(10) 0.7540(6) 0.1198(5) 0.058(5) Uani 1 1 d . . . . .
H10 H 0.5971 0.7549 0.1069 0.069 Uiso 1 1 calc R U . . .
C11 C 0.5118(9) 0.7882(6) 0.1172(5) 0.053(5) Uani 1 1 d . . . . .
H11 H 0.5062 0.8162 0.1023 0.064 Uiso 1 1 calc R U . . .
C12 C 0.4723(8) 0.7724(4) 0.1411(4) 0.033(3) Uani 1 1 d . . . . .
H12 H 0.4338 0.7881 0.1452 0.039 Uiso 1 1 calc R U . . .
C13 C 0.8066(9) 0.6761(5) 0.1601(5) 0.046(4) Uani 1 1 d . . . . .
H13 H 0.8542 0.6716 0.1719 0.055 Uiso 1 1 calc R U . . .
C14 C 0.7775(9) 0.6944(6) 0.1214(5) 0.043(4) Uani 1 1 d . . . . .
H14 H 0.8006 0.7050 0.1028 0.052 Uiso 1 1 calc R U . . .
C15 C 0.7065(9) 0.6934(4) 0.1167(5) 0.035(4) Uani 1 1 d . . . . .
H15 H 0.6726 0.7026 0.0932 0.042 Uiso 1 1 calc R U . . .
C16 C 0.9337(8) 0.6409(5) 0.3201(5) 0.042(4) Uani 1 1 d . . . . .
H16 H 0.9549 0.6404 0.3482 0.050 Uiso 1 1 calc R U . . .
C17 C 0.9696(9) 0.6424(6) 0.2908(5) 0.049(4) Uani 1 1 d . . . . .
H17 H 1.0176 0.6435 0.2946 0.059 Uiso 1 1 calc R U . . .
C18 C 0.9172(8) 0.6418(5) 0.2546(4) 0.039(4) Uani 1 1 d . . . . .
H18 H 0.9244 0.6420 0.2287 0.046 Uiso 1 1 calc R U . . .
C19 C 0.9950(7) 0.5591(6) 0.2068(5) 0.042(4) Uani 1 1 d . . . . .
H19 H 1.0314 0.5508 0.2295 0.051 Uiso 1 1 calc R U . . .
C20 C 1.0019(9) 0.5870(6) 0.1753(5) 0.047(4) Uani 1 1 d . . . . .
H20 H 1.0427 0.6008 0.1726 0.056 Uiso 1 1 calc R U . . .
C21 C 0.9357(8) 0.5905(6) 0.1483(5) 0.043(4) Uani 1 1 d . . . . .
H21 H 0.9239 0.6077 0.1240 0.052 Uiso 1 1 calc R U . . .
C22 C 1.0140(9) 0.4512(6) 0.3277(5) 0.052(5) Uani 1 1 d . . . . .
H22 H 1.0309 0.4435 0.3553 0.062 Uiso 1 1 calc R U . . .
C23 C 1.0383(11) 0.4330(7) 0.2971(5) 0.068(6) Uani 1 1 d . . . . .
H23 H 1.0746 0.4115 0.2996 0.082 Uiso 1 1 calc R U . . .
C24 C 0.9983(9) 0.4532(6) 0.2619(5) 0.052(5) Uani 1 1 d . . . . .
H24 H 1.0019 0.4467 0.2357 0.062 Uiso 1 1 calc R U . . .
C25 C 1.0158(10) 0.5861(7) 0.4369(5) 0.055(5) Uani 1 1 d . . . . .
H25 H 1.0181 0.6035 0.4605 0.066 Uiso 1 1 calc R U . . .
C26 C 1.0695(10) 0.5789(6) 0.4211(6) 0.055(5) Uani 1 1 d . . . . .
H26 H 1.1153 0.5892 0.4316 0.067 Uiso 1 1 calc R U . . .
C27 C 1.0428(9) 0.5531(6) 0.3861(5) 0.049(4) Uani 1 1 d . . . . .
H27 H 1.0677 0.5436 0.3680 0.059 Uiso 1 1 calc R U . . .
C28 C 0.8512(9) 0.5692(6) 0.5323(4) 0.048(4) Uani 1 1 d . . . . .
H28 H 0.8275 0.5764 0.5516 0.057 Uiso 1 1 calc R U . . .
C29 C 0.9153(10) 0.5460(6) 0.5409(5) 0.053(5) Uani 1 1 d . . . . .
H29 H 0.9413 0.5335 0.5658 0.064 Uiso 1 1 calc R U . . .
C30 C 0.9313(9) 0.5461(6) 0.5042(5) 0.051(4) Uani 1 1 d . . . . .
H30 H 0.9723 0.5341 0.5000 0.062 Uiso 1 1 calc R U . . .
C31 C 0.6636(8) 0.7023(6) 0.5194(5) 0.046(4) Uani 1 1 d . . . . .
H31 H 0.6275 0.7219 0.5218 0.055 Uiso 1 1 calc R U . . .
C32 C 0.7307(10) 0.7039(6) 0.5443(5) 0.059(5) Uani 1 1 d . . . . .
H32 H 0.7485 0.7241 0.5664 0.071 Uiso 1 1 calc R U . . .
C33 C 0.7658(10) 0.6695(6) 0.5296(5) 0.055(5) Uani 1 1 d . . . . .
H33 H 0.8131 0.6626 0.5399 0.066 Uiso 1 1 calc R U . . .
C34 C 0.3990(10) 0.6978(6) 0.4622(5) 0.050(4) Uani 1 1 d . . . . .
H34 H 0.3527 0.7072 0.4518 0.061 Uiso 1 1 calc R U . . .
C35 C 0.4316(10) 0.6916(6) 0.5037(5) 0.054(5) Uani 1 1 d . . . . .
H35 H 0.4133 0.6964 0.5258 0.065 Uiso 1 1 calc R U . . .
C36 C 0.4980(10) 0.6765(6) 0.5042(5) 0.050(4) Uani 1 1 d . . . . .
H36 H 0.5331 0.6688 0.5277 0.060 Uiso 1 1 calc R U . . .
C37 C 0.2548(9) 0.7596(5) 0.3248(5) 0.041(4) Uani 1 1 d . . . . .
H37 H 0.2172 0.7658 0.3021 0.049 Uiso 1 1 calc R U . . .
C38 C 0.2748(9) 0.7883(5) 0.3589(5) 0.045(4) Uani 1 1 d . . . . .
H38 H 0.2534 0.8159 0.3643 0.055 Uiso 1 1 calc R U . . .
C39 C 0.3347(9) 0.7662(5) 0.3836(5) 0.044(4) Uani 1 1 d . . . . .
H39 H 0.3617 0.7772 0.4088 0.052 Uiso 1 1 calc R U . . .
C40 C 0.1338(9) 0.6904(5) 0.1921(5) 0.047(4) Uani 1 1 d . . . . .
H40 H 0.1129 0.6917 0.1640 0.057 Uiso 1 1 calc R U . . .
C41 C 0.0979(8) 0.6898(5) 0.2216(5) 0.042(4) Uani 1 1 d . . . . .
H41 H 0.0499 0.6906 0.2180 0.050 Uiso 1 1 calc R U . . .
C42 C 0.1508(9) 0.6877(5) 0.2576(5) 0.044(4) Uani 1 1 d . . . . .
H42 H 0.1436 0.6875 0.2835 0.053 Uiso 1 1 calc R U . . .
C43 C 0.2594(9) 0.7557(6) 0.0849(5) 0.046(4) Uani 1 1 d . . . . .
H43 H 0.2751 0.7642 0.0625 0.056 Uiso 1 1 calc R U . . .
C44 C 0.2118(9) 0.7811(5) 0.0984(5) 0.045(4) Uani 1 1 d . . . . .
H44 H 0.1893 0.8091 0.0879 0.053 Uiso 1 1 calc R U . . .
C45 C 0.2054(8) 0.7552(5) 0.1314(4) 0.037(4) Uani 1 1 d . . . . .
H45 H 0.1770 0.7636 0.1479 0.045 Uiso 1 1 calc R U . . .
C46 C 0.3692(9) 0.6609(5) -0.0099(5) 0.043(4) Uani 1 1 d . . . . .
H46 H 0.3946 0.6531 -0.0282 0.051 Uiso 1 1 calc R U . . .
C47 C 0.2986(9) 0.6724(6) -0.0206(5) 0.054(5) Uani 1 1 d . . . . .
H47 H 0.2682 0.6737 -0.0469 0.065 Uiso 1 1 calc R U . . .
C48 C 0.2831(9) 0.6813(6) 0.0156(5) 0.050(4) Uani 1 1 d . . . . .
H48 H 0.2395 0.6902 0.0181 0.060 Uiso 1 1 calc R U . . .
C49 C 0.6321(8) 0.6552(5) 0.0068(4) 0.036(4) Uani 1 1 d . . . . .
H49 H 0.6743 0.6455 0.0028 0.043 Uiso 1 1 calc R U . . .
C50 C 0.5892(9) 0.6903(5) -0.0154(5) 0.040(4) Uani 1 1 d . . . . .
H50 H 0.5962 0.7088 -0.0366 0.048 Uiso 1 1 calc R U . . .
C51 C 0.5341(9) 0.6909(5) 0.0014(4) 0.042(4) Uani 1 1 d . . . . .
H51 H 0.4957 0.7110 -0.0068 0.051 Uiso 1 1 calc R U . . .
C52 C 0.8244(9) 0.5413(6) 0.0668(5) 0.046(4) Uani 1 1 d . . . . .
H52 H 0.8709 0.5331 0.0783 0.056 Uiso 1 1 calc R U . . .
C53 C 0.7882(8) 0.5361(6) 0.0259(5) 0.043(4) Uani 1 1 d . . . . .
H53 H 0.8043 0.5235 0.0049 0.052 Uiso 1 1 calc R U . . .
C54 C 0.7236(8) 0.5537(5) 0.0236(4) 0.037(4) Uani 1 1 d . . . . .
H54 H 0.6873 0.5554 -0.0004 0.045 Uiso 1 1 calc R U . . .
C55 C 0.8313(8) 0.4251(5) 0.1732(5) 0.040(4) Uani 1 1 d . . . . .
H55 H 0.8684 0.4121 0.1933 0.048 Uiso 1 1 calc R U . . .
C56 C 0.8292(10) 0.4325(8) 0.1320(5) 0.071(6) Uani 1 1 d . . . . .
H56 H 0.8643 0.4262 0.1195 0.085 Uiso 1 1 calc R U . . .
C57 C 0.7659(9) 0.4504(7) 0.1145(5) 0.053(5) Uani 1 1 d . . . . .
H57 H 0.7494 0.4585 0.0870 0.064 Uiso 1 1 calc R U . . .
C58 C 0.8410(7) 0.3541(5) 0.3161(4) 0.033(3) Uani 1 1 d . . . . .
H58 H 0.8547 0.3455 0.3436 0.039 Uiso 1 1 calc R U . . .
C59 C 0.8525(8) 0.3279(5) 0.2841(5) 0.037(4) Uani 1 1 d . . . . .
H59 H 0.8745 0.2987 0.2855 0.045 Uiso 1 1 calc R U . . .
C60 C 0.8235(8) 0.3552(5) 0.2496(5) 0.037(4) Uani 1 1 d . . . . .
H60 H 0.8234 0.3469 0.2231 0.044 Uiso 1 1 calc R U . . .
C61 C 0.8346(8) 0.4458(6) 0.4473(4) 0.043(4) Uani 1 1 d . . . . .
H61 H 0.8276 0.4517 0.4728 0.051 Uiso 1 1 calc R U . . .
C62 C 0.8929(10) 0.4248(6) 0.4413(5) 0.055(5) Uani 1 1 d . . . . .
H62 H 0.9321 0.4143 0.4614 0.066 Uiso 1 1 calc R U . . .
C63 C 0.8814(8) 0.4223(5) 0.3995(4) 0.037(4) Uani 1 1 d . . . . .
H63 H 0.9120 0.4100 0.3859 0.045 Uiso 1 1 calc R U . . .
C64 C 0.5999(11) 0.4940(6) 0.4838(5) 0.057(5) Uani 1 1 d . . . . .
H64 H 0.5579 0.4937 0.4908 0.068 Uiso 1 1 calc R U . . .
C65 C 0.6639(10) 0.4984(7) 0.5115(5) 0.056(5) Uani 1 1 d . . . . .
H65 H 0.6741 0.5028 0.5396 0.067 Uiso 1 1 calc R U . . .
C66 C 0.7090(9) 0.4950(5) 0.4884(4) 0.040(4) Uani 1 1 d . . . . .
H66 H 0.7574 0.4958 0.4987 0.048 Uiso 1 1 calc R U . . .
C67 C 0.3459(9) 0.4435(5) 0.3863(5) 0.042(4) Uani 1 1 d . . . . .
H67 H 0.2980 0.4432 0.3736 0.051 Uiso 1 1 calc R U . . .
C68 C 0.3805(9) 0.4169(6) 0.4206(5) 0.044(4) Uani 1 1 d . . . . .
H68 H 0.3608 0.3953 0.4348 0.053 Uiso 1 1 calc R U . . .
C69 C 0.4505(9) 0.4292(5) 0.4290(5) 0.038(4) Uani 1 1 d . . . . .
H69 H 0.4866 0.4173 0.4503 0.046 Uiso 1 1 calc R U . . .
C70 C 0.1955(12) 0.5603(10) 0.2762(8) 0.110(11) Uani 1 1 d . . . . .
H70 H 0.1626 0.5717 0.2530 0.132 Uiso 1 1 calc R U . . .
C71 C 0.1819(13) 0.5493(12) 0.3111(7) 0.134(14) Uani 1 1 d . . . . .
H71 H 0.1388 0.5512 0.3166 0.161 Uiso 1 1 calc R U . . .
C72 C 0.2432(9) 0.5347(8) 0.3372(6) 0.065(6) Uani 1 1 d . . . . .
H72 H 0.2500 0.5249 0.3641 0.078 Uiso 1 1 calc R U . . .
C73 C 0.2010(9) 0.5437(7) 0.1221(5) 0.057(5) Uani 1 1 d . . . . .
H73 H 0.1962 0.5318 0.0960 0.069 Uiso 1 1 calc R U . . .
C74 C 0.1521(10) 0.5705(8) 0.1336(6) 0.073(6) Uani 1 1 d . . . . .
H74 H 0.1095 0.5811 0.1169 0.087 Uiso 1 1 calc R U . . .
C75 C 0.1788(9) 0.5784(8) 0.1748(6) 0.068(6) Uani 1 1 d . . . . .
H75 H 0.1561 0.5947 0.1912 0.081 Uiso 1 1 calc R U . . .
C76 C 0.3568(8) 0.4130(5) 0.0757(4) 0.035(4) Uani 1 1 d . . . . .
H76 H 0.3824 0.3964 0.0612 0.042 Uiso 1 1 calc R U . . .
C77 C 0.2877(8) 0.4043(6) 0.0745(4) 0.043(4) Uani 1 1 d . . . . .
H77 H 0.2587 0.3808 0.0598 0.051 Uiso 1 1 calc R U . . .
C78 C 0.2709(8) 0.4379(5) 0.0998(4) 0.038(4) Uani 1 1 d . . . . .
H78 H 0.2273 0.4418 0.1044 0.046 Uiso 1 1 calc R U . . .
C79 C 0.5986(8) 0.4565(5) 0.0504(4) 0.036(3) Uani 1 1 d . . . . .
H79 H 0.6435 0.4534 0.0476 0.043 Uiso 1 1 calc R U . . .
C80 C 0.5380(9) 0.4458(5) 0.0205(4) 0.043(4) Uani 1 1 d . . . . .
H80 H 0.5342 0.4339 -0.0056 0.052 Uiso 1 1 calc R U . . .
C81 C 0.4851(8) 0.4563(5) 0.0371(4) 0.035(3) Uani 1 1 d . . . . .
H81 H 0.4378 0.4529 0.0238 0.042 Uiso 1 1 calc R U . . .
C82 C 0.6319(8) 0.3727(5) 0.1851(4) 0.033(3) Uani 1 1 d . . . . .
H82 H 0.6773 0.3615 0.1955 0.039 Uiso 1 1 calc R U . . .
C83 C 0.5935(7) 0.3713(4) 0.1443(4) 0.028(3) Uani 1 1 d . . . . .
H83 H 0.6075 0.3598 0.1221 0.033 Uiso 1 1 calc R U . . .
C84 C 0.5306(8) 0.3906(4) 0.1440(4) 0.030(3) Uani 1 1 d . . . . .
H84 H 0.4930 0.3938 0.1207 0.035 Uiso 1 1 calc R U . . .
C85 C 0.5888(8) 0.3948(5) 0.3789(4) 0.033(3) Uani 1 1 d . . . . .
H85 H 0.5622 0.3998 0.3971 0.040 Uiso 1 1 calc R U . . .
C86 C 0.6522(8) 0.3725(4) 0.3883(5) 0.036(4) Uani 1 1 d . . . . .
H86 H 0.6770 0.3598 0.4134 0.043 Uiso 1 1 calc R U . . .
C87 C 0.6713(8) 0.3728(4) 0.3524(4) 0.031(3) Uani 1 1 d . . . . .
H87 H 0.7124 0.3601 0.3491 0.038 Uiso 1 1 calc R U . . .
C88 C 0.3106(8) 0.4312(5) 0.2096(5) 0.035(3) Uani 1 1 d . . . . .
H88 H 0.2888 0.4294 0.1816 0.042 Uiso 1 1 calc R U . . .
C89 C 0.2779(8) 0.4294(5) 0.2402(5) 0.044(4) Uani 1 1 d . . . . .
H89 H 0.2302 0.4265 0.2371 0.053 Uiso 1 1 calc R U . . .
C90 C 0.3298(8) 0.4328(5) 0.2761(4) 0.037(4) Uani 1 1 d . . . . .
H90 H 0.3229 0.4327 0.3021 0.044 Uiso 1 1 calc R U . . .
C91 C 0.4795(8) 0.3453(4) 0.2568(5) 0.037(4) Uani 1 1 d . . . . .
H91A H 0.4297 0.3460 0.2523 0.056 Uiso 1 1 calc R U . . .
H91B H 0.5009 0.3304 0.2827 0.056 Uiso 1 1 calc R U . . .
H91C H 0.4905 0.3277 0.2353 0.056 Uiso 1 1 calc R U . . .
C92 C 0.3393(8) 0.5489(5) 0.0570(5) 0.040(4) Uani 1 1 d . . . . .
H92A H 0.3649 0.5552 0.0374 0.060 Uiso 1 1 calc R U . . .
H92B H 0.3041 0.5727 0.0548 0.060 Uiso 1 1 calc R U . . .
H92C H 0.3176 0.5184 0.0516 0.060 Uiso 1 1 calc R U . . .
C93 C 0.4250(10) 0.5653(7) 0.4255(5) 0.058(5) Uani 1 1 d . . . . .
H93A H 0.4494 0.5459 0.4482 0.087 Uiso 1 1 calc R U . . .
H93B H 0.3772 0.5553 0.4161 0.087 Uiso 1 1 calc R U . . .
H93C H 0.4268 0.5977 0.4342 0.087 Uiso 1 1 calc R U . . .
C94 C 0.8540(12) 0.8325(9) 0.3204(7) 0.085(7) Uiso 1 1 d . . . . .
C95 C 0.8734(13) 0.8094(9) 0.3612(8) 0.093(8) Uiso 1 1 d . . . . .
C96 C 0.8605(16) 0.8489(11) 0.3912(10) 0.123(10) Uiso 1 1 d . . . . .
C97 C 0.8826(17) 0.8342(12) 0.4340(10) 0.130(11) Uiso 1 1 d . . . . .
C98 C 0.8085(14) 0.7573(9) 0.2822(8) 0.094(8) Uiso 1 1 d . . . . .
C99 C 0.7372(14) 0.7731(10) 0.2772(8) 0.099(8) Uiso 1 1 d . . . . .
C100 C 0.6923(14) 0.7247(10) 0.2681(8) 0.099(8) Uiso 1 1 d . . . . .
C101 C 0.6198(13) 0.7350(9) 0.2563(7) 0.088(7) Uiso 1 1 d . . . . .
C102 C 0.8426(13) 0.8273(9) 0.2460(7) 0.096(8) Uiso 1 1 d D . . . .
C103 C 0.8443(19) 0.8013(12) 0.2065(9) 0.147(12) Uiso 1 1 d D . . . .
C104 C 0.8054(17) 0.8317(14) 0.1684(11) 0.181(16) Uiso 1 1 d D . . . .
C105 C 0.7271(16) 0.8228(11) 0.1621(9) 0.122(10) Uiso 1 1 d D . . . .
C106 C 0.9331(11) 0.7758(9) 0.2936(8) 0.100(8) Uiso 1 1 d D . . . .
C107 C 0.9921(14) 0.8116(10) 0.2971(10) 0.136(11) Uiso 1 1 d D . . . .
C108 C 1.0639(16) 0.7870(12) 0.3122(10) 0.130(11) Uiso 1 1 d D . . . .
C109 C 1.081(3) 0.769(2) 0.3570(12) 0.26(3) Uiso 1 1 d D . . . .
C200 C 0.966(3) 0.779(2) 0.1509(18) 0.116(19) Uiso 0.5 1 d D . P A 1
O200 O 0.983(4) 0.785(3) 0.113(2) 0.24(3) Uiso 0.5 1 d D . P A 1
C300 C 0.797(2) 0.1945(13) 0.0501(11) 0.051(9) Uiso 0.5 1 d D . P B 1
O300 O 0.864(4) 0.201(5) 0.043(4) 0.49(8) Uiso 0.5 1 d D . P B 1
C400 C 0.759(2) 0.1379(16) 0.0727(12) 0.080(13) Uiso 0.5 1 d D . P B 1
O400 O 0.7907(19) 0.1601(13) 0.1122(11) 0.116(12) Uiso 0.5 1 d D . P B 1
C500 C 0.073(4) 0.889(4) 0.455(3) 0.18(5) Uiso 0.5 1 d D . P C 1
O500 O 0.138(2) 0.9113(16) 0.4727(13) 0.136(15) Uiso 0.5 1 d D . P C 1
C600 C 0.991(3) 0.5925(16) 0.8534(17) 0.094(15) Uiso 0.5 1 d D . P D 1
O600 O 0.978(3) 0.5432(16) 0.8579(17) 0.171(19) Uiso 0.5 1 d D . P D 1
C700 C -0.022(7) 0.623(4) 0.045(4) 0.31(7) Uiso 0.5 1 d D . P E 1
O700 O 0.022(6) 0.663(4) 0.062(3) 0.35(5) Uiso 0.5 1 d D . P E 1
C800 C 0.978(9) 0.547(2) 0.005(5) 0.40(9) Uiso 0.5 1 d D . P F 1
O800 O 1.0000 0.5000 0.0000 0.82(12) Uiso 1 2 d DS . P F 1
C900 C 0.974(6) 0.816(3) 0.049(3) 0.14(4) Uiso 0.5 1 d D . P G 1
O900 O 0.988(4) 0.775(3) 0.028(2) 0.25(3) Uiso 0.5 1 d D . P G 1
C210 C 0.993(9) 0.813(5) 0.058(4) 0.26(11) Uiso 0.5 1 d D . P H 2
O210 O 0.960(3) 0.810(2) 0.091(2) 0.18(2) Uiso 0.5 1 d D . P H 2
C310 C 0.747(2) 0.1389(14) 0.0057(11) 0.069(11) Uiso 0.5 1 d D . P I 2
O310 O 0.768(2) 0.1570(17) 0.0472(12) 0.144(16) Uiso 0.5 1 d D . P I 2
C410 C 0.090(4) 0.677(3) 0.0133(13) 0.14(2) Uiso 0.5 1 d D . P J 2
O410 O 0.106(2) 0.6708(14) 0.0567(12) 0.118(12) Uiso 0.5 1 d D . P J 2
C510 C 0.901(3) 0.5365(17) 0.8217(18) 0.112(18) Uiso 0.5 1 d D . P K 2
O510 O 0.950(2) 0.5746(13) 0.8257(12) 0.111(12) Uiso 0.5 1 d D . P K 2
C610 C 0.838(3) 0.670(3) 0.024(2) 0.15(3) Uiso 0.5 1 d D . P L 2
O610 O 0.906(3) 0.678(2) 0.0496(17) 0.19(2) Uiso 0.5 1 d D . P L 2
C710 C 0.096(4) 0.876(3) 0.453(3) 0.13(3) Uiso 0.5 1 d D . P M 2
O710 O 0.068(6) 0.844(4) 0.420(3) 0.43(7) Uiso 0.5 1 d D . P M 2
C810 C 0.990(8) 0.529(5) -0.061(5) 0.36(9) Uiso 0.5 1 d D . P N 2
O810 O 1.015(6) 0.561(4) -0.086(4) 0.37(5) Uiso 0.5 1 d D . P N 2
C910 C 0.944(4) 0.218(3) 0.009(2) 0.17(3) Uiso 0.5 1 d D . P O 2
O910 O 0.928(4) 0.244(3) 0.040(2) 0.25(3) Uiso 0.5 1 d D . P O 2

loop_
_atom_site_aniso_label
_atom_site_aniso_U_11
_atom_site_aniso_U_22
_atom_site_aniso_U_33
_atom_site_aniso_U_23
_atom_site_aniso_U_13
_atom_site_aniso_U_12
Cu1 0.0409(11) 0.0192(8) 0.0280(9) -0.0023(7) 0.0079(8) -0.0032(7)
Cu2 0.0455(11) 0.0182(8) 0.0303(9) -0.0037(7) 0.0082(8) 0.0007(7)
Cu3 0.0420(11) 0.0151(7) 0.0248(9) 0.0001(6) 0.0087(8) 0.0032(7)
Cu4 0.0374(10) 0.0144(7) 0.0268(9) 0.0018(6) 0.0101(8) 0.0013(7)
Cu5 0.0341(10) 0.0188(8) 0.0279(9) 0.0019(6) 0.0094(7) -0.0009(7)
Cu6 0.0338(10) 0.0202(8) 0.0262(9) 0.0013(6) 0.0064(7) -0.0029(7)
Cu7 0.0289(10) 0.0369(10) 0.0267(9) 0.0002(7) 0.0052(7) -0.0009(8)
Cu8 0.0339(10) 0.0316(9) 0.0290(9) -0.0023(7) 0.0041(8) 0.0041(8)
Cu9 0.0363(10) 0.0286(9) 0.0284(9) 0.0008(7) 0.0043(8) 0.0031(8)
Cu10 0.0383(10) 0.0283(9) 0.0259(9) -0.0025(7) 0.0029(8) 0.0004(8)
Cu11 0.0443(11) 0.0278(9) 0.0263(9) -0.0052(7) 0.0050(8) 0.0024(8)
Cu12 0.0442(11) 0.0273(9) 0.0293(9) -0.0028(7) 0.0090(8) 0.0023(8)
Cu13 0.0459(11) 0.0243(9) 0.0303(10) 0.0011(7) 0.0112(8) 0.0018(8)
Cu14 0.0428(11) 0.0246(9) 0.0350(10) 0.0004(7) 0.0143(8) 0.0018(8)
Cu15 0.0379(11) 0.0234(8) 0.0382(10) -0.0021(7) 0.0107(8) 0.0017(8)
Cu16 0.0355(10) 0.0236(8) 0.0367(10) -0.0009(7) 0.0056(8) 0.0015(7)
Cu17 0.0340(10) 0.0228(8) 0.0308(9) 0.0024(7) 0.0061(8) -0.0001(7)
Cu18 0.0328(10) 0.0273(8) 0.0257(9) 0.0006(7) 0.0061(7) -0.0020(7)
Cu19 0.0335(10) 0.0201(8) 0.0277(9) -0.0016(6) 0.0085(7) -0.0007(7)
Cu20 0.0359(10) 0.0188(8) 0.0286(9) 0.0012(6) 0.0102(8) 0.0029(7)
Cu21 0.0374(10) 0.0161(7) 0.0287(9) -0.0020(6) 0.0067(8) 0.0028(7)
Cu22 0.0426(11) 0.0218(8) 0.0281(9) 0.0005(7) 0.0106(8) 0.0020(7)
Cu23 0.0459(11) 0.0229(8) 0.0305(9) -0.0023(7) 0.0151(8) -0.0034(8)
Cu24 0.0418(11) 0.0211(8) 0.0388(10) -0.0018(7) 0.0181(9) -0.0021(8)
Cu25 0.0368(10) 0.0225(8) 0.0419(10) -0.0005(7) 0.0146(8) -0.0008(7)
Cu26 0.0347(10) 0.0212(8) 0.0410(10) -0.0025(7) 0.0122(8) -0.0016(7)
Cu27 0.0314(10) 0.0232(8) 0.0301(9) -0.0005(7) 0.0084(8) -0.0040(7)
Cu28 0.0363(10) 0.0197(8) 0.0319(9) 0.0000(7) 0.0113(8) -0.0001(7)
Cu29 0.0393(10) 0.0194(8) 0.0272(9) -0.0010(6) 0.0107(8) -0.0018(7)
Cu30 0.0402(11) 0.0195(8) 0.0311(9) -0.0024(7) 0.0129(8) -0.0018(7)
P1 0.037(2) 0.0155(16) 0.0302(19) 0.0004(13) 0.0105(17) -0.0018(15)
O1 0.046(7) 0.018(5) 0.033(6) -0.004(4) 0.015(5) -0.003(4)
O2 0.043(6) 0.013(4) 0.038(6) 0.004(4) 0.008(5) 0.002(4)
O3 0.047(6) 0.013(4) 0.030(5) -0.003(4) 0.013(5) 0.009(4)
O4 0.035(6) 0.012(4) 0.035(5) 0.001(4) 0.017(4) -0.007(4)
O5 0.034(6) 0.023(5) 0.024(5) 0.011(4) 0.007(4) 0.000(4)
O6 0.047(6) 0.024(5) 0.023(5) 0.001(4) 0.005(4) -0.003(4)
O7 0.032(5) 0.024(5) 0.024(5) -0.005(4) 0.007(4) -0.006(4)
O8 0.035(6) 0.026(5) 0.036(6) -0.002(4) 0.001(5) 0.005(4)
O9 0.022(5) 0.029(5) 0.023(5) 0.000(4) 0.001(4) 0.003(4)
O10 0.045(6) 0.015(4) 0.029(5) -0.006(4) 0.008(4) -0.005(4)
O11 0.045(7) 0.035(6) 0.030(6) -0.006(4) 0.011(5) -0.005(5)
O12 0.042(6) 0.035(5) 0.030(6) -0.002(4) 0.014(5) 0.003(5)
O13 0.045(6) 0.022(5) 0.038(6) 0.003(4) 0.013(5) 0.007(4)
O14 0.039(6) 0.022(5) 0.036(6) -0.004(4) 0.008(5) -0.003(5)
O15 0.034(6) 0.021(5) 0.049(6) -0.002(5) 0.012(5) 0.004(4)
O16 0.035(6) 0.021(5) 0.036(6) -0.001(4) 0.006(5) 0.002(4)
O17 0.036(6) 0.029(5) 0.033(6) 0.004(4) 0.012(5) -0.002(4)
O18 0.028(5) 0.023(5) 0.025(5) 0.002(4) 0.002(4) -0.004(4)
O19 0.036(6) 0.018(4) 0.027(5) 0.006(4) 0.011(4) 0.004(4)
O20 0.031(5) 0.014(4) 0.031(5) 0.003(4) 0.009(4) 0.001(4)
O21 0.045(6) 0.019(5) 0.021(5) -0.001(4) 0.007(4) 0.003(4)
O22 0.042(6) 0.019(5) 0.030(5) 0.002(4) 0.004(5) -0.002(4)
O23 0.040(6) 0.014(4) 0.042(6) -0.002(4) 0.012(5) -0.003(4)
O24 0.044(6) 0.020(5) 0.045(6) 0.002(4) 0.015(5) -0.001(4)
O25 0.041(6) 0.014(4) 0.055(7) -0.004(4) 0.013(6) 0.002(5)
O26 0.024(5) 0.018(4) 0.033(5) 0.001(4) 0.009(4) 0.000(4)
O27 0.033(6) 0.020(5) 0.034(6) -0.002(4) 0.010(5) 0.000(4)
O28 0.046(6) 0.012(4) 0.034(5) -0.001(4) 0.014(5) 0.001(4)
O29 0.037(6) 0.014(4) 0.028(5) -0.002(4) 0.010(4) 0.000(4)
O30 0.036(6) 0.018(4) 0.033(5) -0.001(4) 0.011(4) 0.000(4)
O31 0.055(7) 0.012(4) 0.032(5) 0.002(4) 0.016(5) -0.003(4)
O32 0.049(6) 0.020(5) 0.035(5) -0.006(4) 0.016(5) 0.003(4)
O33 0.042(6) 0.026(5) 0.030(5) 0.001(4) -0.005(5) -0.004(4)
O34 0.068(8) 0.031(5) 0.033(6) 0.003(4) 0.027(5) 0.000(5)
N1 0.047(8) 0.023(6) 0.033(7) -0.006(5) 0.005(6) -0.006(6)
N2 0.047(8) 0.022(6) 0.032(7) -0.001(5) 0.008(6) 0.001(5)
N3 0.048(8) 0.024(6) 0.043(8) -0.011(5) 0.010(6) 0.003(6)
N4 0.046(8) 0.021(6) 0.042(7) -0.006(5) 0.014(6) 0.002(5)
N5 0.035(7) 0.014(5) 0.028(6) 0.002(4) 0.012(5) -0.005(5)
N6 0.040(7) 0.014(5) 0.034(7) 0.000(5) 0.010(6) 0.001(5)
N7 0.046(8) 0.022(6) 0.028(6) 0.001(5) 0.016(6) -0.002(5)
N8 0.042(8) 0.023(6) 0.045(8) 0.002(5) 0.008(6) -0.002(6)
N9 0.031(7) 0.026(6) 0.030(6) 0.005(5) 0.011(5) -0.002(5)
N10 0.039(7) 0.017(5) 0.040(7) -0.002(5) 0.015(6) -0.008(5)
N11 0.040(8) 0.026(6) 0.026(6) 0.000(5) 0.005(5) -0.011(5)
N12 0.039(7) 0.021(6) 0.034(7) -0.004(5) 0.007(6) -0.011(5)
N13 0.046(8) 0.048(8) 0.033(7) 0.006(6) 0.015(6) 0.007(7)
N14 0.035(8) 0.053(8) 0.028(7) -0.008(6) -0.003(6) 0.004(6)
N15 0.033(7) 0.040(7) 0.037(7) -0.006(6) 0.008(6) 0.013(6)
N16 0.043(8) 0.051(8) 0.034(7) 0.006(6) 0.009(6) 0.011(7)
N17 0.033(7) 0.038(7) 0.027(7) 0.001(5) 0.000(5) 0.000(6)
N18 0.039(8) 0.048(8) 0.027(7) -0.003(6) 0.001(6) -0.006(6)
N19 0.054(9) 0.034(7) 0.023(6) -0.005(5) -0.003(6) 0.005(6)
N20 0.046(8) 0.033(6) 0.021(6) -0.009(5) 0.007(6) -0.002(6)
N21 0.038(8) 0.053(8) 0.037(8) -0.009(6) 0.004(6) 0.002(7)
N22 0.048(8) 0.036(7) 0.037(7) -0.002(6) 0.020(6) 0.002(6)
N23 0.036(7) 0.029(6) 0.039(7) 0.008(5) 0.015(6) 0.010(5)
N24 0.043(8) 0.046(8) 0.036(7) -0.004(6) 0.011(6) 0.001(6)
N25 0.040(8) 0.041(7) 0.025(6) 0.002(5) 0.009(6) 0.006(6)
N26 0.041(8) 0.030(6) 0.035(7) 0.001(5) 0.017(6) 0.004(6)
N27 0.090(12) 0.032(7) 0.024(7) -0.004(5) 0.011(7) -0.037(7)
N28 0.038(8) 0.024(6) 0.063(9) -0.003(6) 0.009(7) -0.005(6)
N29 0.042(8) 0.034(7) 0.033(7) -0.008(5) 0.009(6) 0.002(6)
N30 0.042(8) 0.026(6) 0.032(7) 0.006(5) 0.004(6) 0.003(5)
N31 0.035(7) 0.033(7) 0.038(7) 0.003(5) 0.010(6) 0.000(6)
N32 0.048(8) 0.017(6) 0.045(8) 0.003(5) 0.010(6) 0.003(5)
N33 0.046(8) 0.024(6) 0.035(7) 0.000(5) 0.017(6) -0.003(6)
N34 0.039(7) 0.027(6) 0.032(7) -0.002(5) 0.017(6) -0.003(5)
N35 0.033(7) 0.038(7) 0.034(7) 0.008(5) 0.010(6) -0.003(6)
N36 0.025(7) 0.054(8) 0.036(7) 0.002(6) 0.009(6) -0.002(6)
N37 0.029(7) 0.041(7) 0.024(6) 0.006(5) 0.010(5) 0.002(5)
N38 0.036(7) 0.026(6) 0.040(7) -0.001(5) 0.012(6) 0.000(5)
N39 0.043(7) 0.027(6) 0.026(6) -0.003(5) 0.018(6) -0.003(5)
N40 0.036(7) 0.025(6) 0.036(7) 0.001(5) 0.006(6) -0.001(5)
N41 0.042(8) 0.028(6) 0.031(7) -0.007(5) 0.007(6) -0.002(6)
N42 0.040(7) 0.026(6) 0.029(6) 0.000(5) 0.008(6) 0.005(5)
N43 0.044(8) 0.024(6) 0.047(8) 0.001(5) 0.015(6) -0.001(6)
N44 0.064(10) 0.023(6) 0.036(7) -0.006(5) 0.022(7) -0.007(6)
N45 0.042(8) 0.028(6) 0.033(7) -0.002(5) 0.007(6) 0.000(6)
N46 0.044(8) 0.021(6) 0.031(7) -0.002(5) 0.013(6) -0.001(5)
N47 0.051(9) 0.032(7) 0.046(8) 0.000(6) 0.022(7) -0.009(6)
N48 0.036(8) 0.030(7) 0.054(8) 0.010(6) 0.015(6) 0.010(6)
N49 0.067(10) 0.025(6) 0.069(10) -0.002(6) 0.046(8) 0.008(6)
N50 0.027(7) 0.037(7) 0.034(7) -0.002(5) 0.005(6) -0.009(5)
N51 0.040(8) 0.022(6) 0.040(7) 0.001(5) 0.004(6) -0.007(5)
N52 0.032(7) 0.024(6) 0.034(7) 0.003(5) 0.008(6) -0.004(5)
N53 0.041(8) 0.025(6) 0.031(7) 0.000(5) 0.008(6) 0.001(5)
N54 0.041(8) 0.034(7) 0.032(7) 0.002(5) 0.018(6) -0.005(6)
N55 0.035(7) 0.025(6) 0.028(6) -0.003(5) 0.010(5) -0.004(5)
N56 0.044(8) 0.020(6) 0.033(7) -0.006(5) 0.014(6) 0.000(5)
N57 0.049(8) 0.016(5) 0.030(6) 0.000(5) 0.017(6) -0.008(5)
N58 0.043(8) 0.026(6) 0.027(6) -0.002(5) 0.010(6) -0.005(5)
N59 0.061(9) 0.013(5) 0.031(7) -0.005(4) 0.030(6) -0.006(5)
N60 0.040(7) 0.010(5) 0.047(8) 0.001(5) 0.008(6) -0.002(5)
C1 0.079(14) 0.025(8) 0.036(9) -0.014(7) 0.007(9) -0.008(8)
C2 0.056(12) 0.051(10) 0.039(10) -0.020(8) -0.008(9) -0.010(9)
C3 0.033(9) 0.047(9) 0.048(10) -0.021(8) 0.006(8) -0.016(7)
C4 0.050(10) 0.032(8) 0.046(10) -0.015(7) 0.008(8) 0.000(7)
C5 0.052(12) 0.036(9) 0.079(13) -0.032(9) -0.006(10) 0.001(8)
C6 0.032(9) 0.035(9) 0.085(14) -0.022(9) -0.007(9) 0.002(7)
C7 0.032(8) 0.015(6) 0.037(8) 0.003(5) 0.007(7) -0.002(6)
C8 0.042(9) 0.014(6) 0.047(9) 0.003(6) 0.016(7) 0.005(6)
C9 0.036(8) 0.017(6) 0.027(7) -0.004(5) 0.004(6) 0.000(6)
C10 0.060(12) 0.070(12) 0.060(12) 0.033(10) 0.044(10) 0.016(10)
C11 0.062(12) 0.044(9) 0.060(11) 0.031(8) 0.027(10) 0.035(9)
C12 0.052(10) 0.013(6) 0.037(8) 0.007(6) 0.017(7) 0.006(6)
C13 0.046(10) 0.038(9) 0.055(11) 0.020(8) 0.016(8) 0.003(8)
C14 0.051(11) 0.048(9) 0.037(9) 0.017(7) 0.022(8) 0.005(8)
C15 0.056(11) 0.014(6) 0.042(9) 0.007(6) 0.022(8) 0.011(6)
C16 0.036(9) 0.043(9) 0.047(10) 0.007(7) 0.010(8) 0.001(7)
C17 0.044(10) 0.049(10) 0.050(11) -0.005(8) 0.006(9) -0.002(8)
C18 0.049(10) 0.045(9) 0.019(7) 0.000(6) 0.006(7) -0.002(8)
C19 0.019(8) 0.056(10) 0.041(9) -0.003(8) -0.010(7) 0.004(7)
C20 0.035(10) 0.052(10) 0.057(11) -0.003(8) 0.018(8) 0.003(8)
C21 0.038(10) 0.042(9) 0.047(10) -0.004(7) 0.007(8) 0.007(7)
C22 0.052(11) 0.060(11) 0.037(9) 0.010(8) 0.003(8) 0.020(9)
C23 0.090(16) 0.067(12) 0.043(11) 0.004(9) 0.011(10) 0.053(12)
C24 0.052(11) 0.054(10) 0.044(10) -0.002(8) 0.004(8) 0.026(9)
C25 0.050(12) 0.071(12) 0.037(10) -0.006(9) 0.001(9) -0.008(10)
C26 0.039(11) 0.059(11) 0.059(12) 0.001(9) -0.003(9) -0.006(9)
C27 0.040(10) 0.067(12) 0.041(10) 0.001(8) 0.012(8) 0.002(9)
C28 0.060(12) 0.054(10) 0.022(8) -0.017(7) 0.000(8) -0.005(9)
C29 0.069(13) 0.052(10) 0.026(9) 0.007(7) -0.006(8) 0.016(9)
C30 0.050(11) 0.065(12) 0.037(10) -0.014(8) 0.008(8) 0.002(9)
C31 0.040(10) 0.046(9) 0.045(10) -0.017(8) 0.001(8) 0.018(8)
C32 0.073(14) 0.049(10) 0.042(10) -0.022(8) -0.005(9) 0.011(9)
C33 0.065(13) 0.047(10) 0.048(11) -0.010(8) 0.006(9) 0.006(9)
C34 0.058(12) 0.054(11) 0.040(10) 0.008(8) 0.016(9) 0.010(9)
C35 0.074(13) 0.074(12) 0.023(8) -0.006(8) 0.027(9) 0.022(10)
C36 0.070(13) 0.047(10) 0.032(9) 0.011(7) 0.011(8) -0.001(9)
C37 0.047(10) 0.040(9) 0.039(9) 0.012(7) 0.015(8) 0.016(8)
C38 0.062(12) 0.030(8) 0.048(10) -0.005(7) 0.020(9) 0.011(8)
C39 0.066(12) 0.033(8) 0.037(9) -0.008(7) 0.024(8) 0.012(8)
C40 0.058(12) 0.037(9) 0.044(10) -0.001(7) 0.010(9) -0.008(8)
C41 0.035(9) 0.040(9) 0.052(10) -0.001(7) 0.015(8) -0.001(7)
C42 0.054(11) 0.036(9) 0.049(10) -0.013(7) 0.024(9) -0.006(8)
C43 0.052(11) 0.054(10) 0.035(9) 0.009(8) 0.014(8) -0.006(9)
C44 0.055(11) 0.032(8) 0.041(9) 0.003(7) 0.004(8) 0.013(8)
C45 0.046(10) 0.031(8) 0.034(8) -0.001(6) 0.010(7) 0.002(7)
C46 0.053(11) 0.032(8) 0.044(10) 0.003(7) 0.014(8) -0.001(7)
C47 0.050(11) 0.063(12) 0.044(10) 0.000(9) 0.005(9) 0.011(9)
C48 0.047(11) 0.060(11) 0.041(10) -0.005(8) 0.009(8) 0.013(9)
C49 0.049(10) 0.031(8) 0.025(8) -0.008(6) 0.005(7) -0.008(7)
C50 0.061(11) 0.026(7) 0.035(9) 0.009(6) 0.015(8) -0.004(7)
C51 0.066(12) 0.026(8) 0.036(9) 0.012(6) 0.015(8) 0.010(7)
C52 0.042(10) 0.050(10) 0.047(10) 0.001(8) 0.012(8) 0.012(8)
C53 0.041(10) 0.061(11) 0.031(9) -0.007(7) 0.015(7) 0.013(8)
C54 0.036(9) 0.047(9) 0.027(8) -0.006(7) 0.005(7) -0.003(7)
C55 0.042(10) 0.035(8) 0.044(9) -0.001(7) 0.012(8) -0.002(7)
C56 0.062(13) 0.118(18) 0.044(11) -0.009(11) 0.034(10) 0.030(13)
C57 0.046(11) 0.083(13) 0.026(9) -0.004(8) 0.003(8) 0.018(10)
C58 0.035(9) 0.024(7) 0.036(8) 0.008(6) 0.004(7) 0.006(6)
C59 0.045(9) 0.019(7) 0.053(10) 0.002(6) 0.022(8) 0.002(6)
C60 0.044(9) 0.018(7) 0.050(10) -0.010(6) 0.017(8) -0.002(6)
C61 0.045(10) 0.049(9) 0.025(8) 0.002(7) -0.006(7) 0.007(8)
C62 0.062(12) 0.052(11) 0.042(10) 0.004(8) -0.001(9) 0.018(9)
C63 0.040(9) 0.039(8) 0.033(8) -0.001(6) 0.009(7) 0.014(7)
C64 0.091(15) 0.042(10) 0.041(10) -0.008(8) 0.025(10) -0.009(10)
C65 0.065(13) 0.074(13) 0.024(9) -0.006(8) 0.004(9) -0.004(10)
C66 0.046(10) 0.049(9) 0.025(8) -0.005(7) 0.011(7) 0.004(8)
C67 0.042(10) 0.035(8) 0.055(10) -0.005(7) 0.022(8) -0.008(7)
C68 0.051(11) 0.040(9) 0.047(10) 0.004(7) 0.021(8) -0.005(8)
C69 0.053(10) 0.024(7) 0.041(9) 0.002(6) 0.020(8) 0.001(7)
C70 0.057(15) 0.18(3) 0.11(2) 0.08(2) 0.036(14) 0.023(16)
C71 0.072(17) 0.26(4) 0.090(18) 0.10(2) 0.061(15) 0.08(2)
C72 0.040(11) 0.095(16) 0.058(12) 0.020(11) 0.010(10) 0.015(10)
C73 0.053(12) 0.067(12) 0.044(11) -0.015(9) 0.001(9) 0.008(10)
C74 0.059(13) 0.099(16) 0.048(12) -0.017(11) -0.006(10) 0.039(12)
C75 0.038(11) 0.117(18) 0.052(12) -0.010(11) 0.019(9) 0.020(11)
C76 0.050(10) 0.033(8) 0.021(7) 0.002(6) 0.006(7) 0.004(7)
C77 0.046(10) 0.048(9) 0.031(8) 0.005(7) 0.005(7) -0.023(8)
C78 0.041(9) 0.031(8) 0.036(8) 0.009(7) -0.003(7) -0.008(7)
C79 0.039(9) 0.035(8) 0.039(9) 0.000(7) 0.021(7) 0.000(7)
C80 0.059(11) 0.039(9) 0.025(8) -0.010(6) -0.001(8) -0.013(8)
C81 0.039(9) 0.039(8) 0.024(8) -0.006(6) 0.004(7) -0.010(7)
C82 0.050(10) 0.021(7) 0.030(8) 0.000(6) 0.015(7) -0.012(6)
C83 0.036(8) 0.020(6) 0.028(8) 0.000(5) 0.011(6) -0.008(6)
C84 0.037(9) 0.021(7) 0.031(8) -0.001(6) 0.010(7) 0.000(6)
C85 0.045(9) 0.033(8) 0.024(7) 0.004(6) 0.013(7) -0.010(7)
C86 0.054(10) 0.013(6) 0.039(9) 0.000(6) 0.012(8) 0.001(6)
C87 0.045(9) 0.018(6) 0.030(8) -0.002(6) 0.009(7) 0.000(6)
C88 0.036(9) 0.028(7) 0.037(8) 0.004(6) 0.006(7) 0.000(6)
C89 0.035(9) 0.033(8) 0.067(12) 0.003(8) 0.021(9) -0.005(7)
C90 0.057(11) 0.020(7) 0.031(8) -0.012(6) 0.006(8) -0.009(7)
C91 0.057(11) 0.019(7) 0.044(9) -0.005(6) 0.028(8) -0.005(7)
C92 0.040(9) 0.030(8) 0.047(10) -0.004(7) 0.009(8) -0.013(7)
C93 0.079(14) 0.063(12) 0.043(10) -0.012(9) 0.033(10) -0.010(10)

loop_
_atom_type_symbol
_atom_type_description
_atom_type_scat_dispersion_real
_atom_type_scat_dispersion_imag
_atom_type_scat_source
C C 0.0033 0.0016 'International Tables Vol C Tables 4.2.6.8 and 6.1.1.4'
H H 0.0000 0.0000 'International Tables Vol C Tables 4.2.6.8 and 6.1.1.4'
N N 0.0061 0.0033 'International Tables Vol C Tables 4.2.6.8 and 6.1.1.4'
O O 0.0106 0.0060 'International Tables Vol C Tables 4.2.6.8 and 6.1.1.4'
P P 0.1023 0.0942 'International Tables Vol C Tables 4.2.6.8 and 6.1.1.4'
Cu Cu 0.3201 1.2651 'International Tables Vol C Tables 4.2.6.8 and 6.1.1.4'

loop_
_geom_angle_atom_site_label_1
_geom_angle_atom_site_label_2
_geom_angle_atom_site_label_3
_geom_angle
_geom_angle_site_symmetry_1
_geom_angle_site_symmetry_3
O1 Cu1 O6 90.2(4) . .
O1 Cu1 N12 171.9(5) . .
O6 Cu1 N12 84.6(4) . .
O1 Cu1 N1 84.5(5) . .
O6 Cu1 N1 168.9(5) . .
N12 Cu1 N1 99.5(5) . .
O1 Cu1 O9 91.3(4) . .
O6 Cu1 O9 91.0(3) . .
N12 Cu1 O9 95.0(4) . .
N1 Cu1 O9 98.9(4) . .
O2 Cu2 O1 93.9(4) . .
O2 Cu2 N3 87.0(5) . .
O1 Cu2 N3 161.9(5) . .
O2 Cu2 N2 177.1(4) . .
O1 Cu2 N2 83.7(5) . .
N3 Cu2 N2 95.7(5) . .
O3 Cu3 O2 93.7(4) . .
O3 Cu3 N5 84.2(4) . .
O2 Cu3 N5 177.6(4) . .
O3 Cu3 N4 162.6(5) . .
O2 Cu3 N4 85.0(4) . .
N5 Cu3 N4 96.6(5) . .
O4 Cu4 N6 175.9(4) . .
O4 Cu4 O3 92.6(4) . .
N6 Cu4 O3 83.9(4) . .
O4 Cu4 N7 84.5(4) . .
N6 Cu4 N7 98.3(5) . .
O3 Cu4 N7 165.7(5) . .
O4 Cu5 O5 92.8(4) . .
O4 Cu5 N9 176.1(4) . .
O5 Cu5 N9 83.6(4) . .
O4 Cu5 N8 84.8(5) . .
O5 Cu5 N8 166.2(5) . .
N9 Cu5 N8 98.3(5) . .
O6 Cu6 O5 91.0(4) . .
O6 Cu6 N10 169.8(4) . .
O5 Cu6 N10 84.8(4) . .
O6 Cu6 N11 84.7(4) . .
O5 Cu6 N11 172.8(4) . .
N10 Cu6 N11 98.5(5) . .
O6 Cu6 O7 89.0(3) . .
O5 Cu6 O7 90.5(3) . .
N10 Cu6 O7 100.3(4) . .
N11 Cu6 O7 95.2(4) . .
O7 Cu7 N13 87.4(4) . .
O7 Cu7 N36 171.7(5) . .
N13 Cu7 N36 95.4(5) . .
O7 Cu7 O18 90.3(4) . .
N13 Cu7 O18 172.1(5) . .
N36 Cu7 O18 88.0(4) . .
O8 Cu8 O7 92.9(4) . .
O8 Cu8 N14 165.9(5) . .
O7 Cu8 N14 87.6(4) . .
O8 Cu8 N15 86.2(5) . .
O7 Cu8 N15 171.2(5) . .
N14 Cu8 N15 95.4(5) . .
O9 Cu9 N16 171.6(5) . .
O9 Cu9 O8 93.6(4) . .
N16 Cu9 O8 85.3(5) . .
O9 Cu9 N17 87.0(4) . .
N16 Cu9 N17 96.0(5) . .
O8 Cu9 N17 166.9(5) . .
O10 Cu10 O9 90.9(4) . .
O10 Cu10 N19 86.6(5) . .
O9 Cu10 N19 171.7(5) . .
O10 Cu10 N18 173.2(5) . .
O9 Cu10 N18 86.4(4) . .
N19 Cu10 N18 96.9(5) . .
O11 Cu11 O10 91.1(4) . .
O11 Cu11 N20 172.6(5) . .
O10 Cu11 N20 86.5(4) . .
O11 Cu11 N21 88.3(5) . .
O10 Cu11 N21 169.6(5) . .
N20 Cu11 N21 95.4(5) . .
O12 Cu12 O11 92.6(4) . .
O12 Cu12 N23 85.2(5) . .
O11 Cu12 N23 169.8(5) . .
O12 Cu12 N22 170.0(5) . .
O11 Cu12 N22 87.8(5) . .
N23 Cu12 N22 96.2(5) . .
O13 Cu13 O12 93.0(4) . .
O13 Cu13 N24 167.8(5) . .
O12 Cu13 N24 86.1(5) . .
O13 Cu13 N25 87.9(4) . .
O12 Cu13 N25 170.9(5) . .
N24 Cu13 N25 95.0(5) . .
N27 Cu14 O14 83.7(5) . .
N27 Cu14 O13 169.7(4) . .
O14 Cu14 O13 94.8(4) . .
N27 Cu14 N26 95.9(6) . .
O14 Cu14 N26 167.2(4) . .
O13 Cu14 N26 87.8(4) . .
O14 Cu15 O15 93.5(4) . .
O14 Cu15 N29 168.9(5) . .
O15 Cu15 N29 87.3(5) . .
O14 Cu15 N28 85.6(5) . .
O15 Cu15 N28 171.0(4) . .
N29 Cu15 N28 95.3(5) . .
O15 Cu16 N31 168.6(5) . .
O15 Cu16 O16 94.3(4) . .
N31 Cu16 O16 85.2(5) . .
O15 Cu16 N30 86.9(4) . .
N31 Cu16 N30 95.7(5) . .
O16 Cu16 N30 169.8(5) . .
O16 Cu17 O17 92.5(4) . .
O16 Cu17 N33 171.2(4) . .
O17 Cu17 N33 86.5(5) . .
O16 Cu17 N32 86.0(5) . .
O17 Cu17 N32 167.8(4) . .
N33 Cu17 N32 96.8(5) . .
O18 Cu18 O17 90.9(4) . .
O18 Cu18 N35 86.2(4) . .
O17 Cu18 N35 171.1(4) . .
O18 Cu18 N34 167.9(4) . .
O17 Cu18 N34 87.3(4) . .
N35 Cu18 N34 97.3(5) . .
O19 Cu19 O27 92.4(4) . .
O19 Cu19 N54 166.0(4) . .
O27 Cu19 N54 85.2(5) . .
O19 Cu19 N37 83.2(4) . .
O27 Cu19 N37 175.6(4) . .
N54 Cu19 N37 99.2(5) . .
O19 Cu19 O18 88.9(3) . .
O27 Cu19 O18 87.7(3) . .
N54 Cu19 O18 104.8(4) . .
N37 Cu19 O18 91.6(4) . .
O19 Cu20 N38 85.0(4) . .
O19 Cu20 O20 91.7(4) . .
N38 Cu20 O20 171.7(5) . .
O19 Cu20 N39 176.8(4) . .
N38 Cu20 N39 98.1(5) . .
O20 Cu20 N39 85.4(4) . .
O21 Cu21 O20 91.5(4) . .
O21 Cu21 N41 84.5(4) . .
O20 Cu21 N41 169.5(5) . .
O21 Cu21 N40 175.1(4) . .
O20 Cu21 N40 84.7(4) . .
N41 Cu21 N40 99.8(5) . .
O21 Cu22 O22 93.2(4) . .
O21 Cu22 N43 172.5(5) . .
O22 Cu22 N43 83.1(5) . .
O21 Cu22 N42 83.9(4) . .
O22 Cu22 N42 174.6(4) . .
N43 Cu22 N42 99.2(5) . .
O21 Cu22 O10 90.0(3) . .
O22 Cu22 O10 90.0(3) . .
N43 Cu22 O10 96.6(4) . .
N42 Cu22 O10 94.6(4) . .
O22 Cu23 N44 83.9(5) . .
O22 Cu23 O23 91.2(4) . .
N44 Cu23 O23 168.1(5) . .
O22 Cu23 N45 176.3(4) . .
N44 Cu23 N45 99.7(5) . .
O23 Cu23 N45 85.0(4) . .
N47 Cu24 O24 85.3(5) . .
N47 Cu24 O23 167.0(5) . .
O24 Cu24 O23 91.0(4) . .
N47 Cu24 N46 100.2(5) . .
O24 Cu24 N46 174.4(5) . .
O23 Cu24 N46 83.4(4) . .
N49 Cu25 O25 81.4(5) . .
N49 Cu25 O24 174.7(5) . .
O25 Cu25 O24 96.0(4) . .
N49 Cu25 N48 98.0(5) . .
O25 Cu25 N48 169.3(4) . .
O24 Cu25 N48 83.6(5) . .
N50 Cu26 O25 83.9(5) . .
N50 Cu26 O26 170.9(4) . .
O25 Cu26 O26 92.7(4) . .
N50 Cu26 N51 99.4(5) . .
O25 Cu26 N51 175.8(5) . .
O26 Cu26 N51 83.6(4) . .
N53 Cu27 O27 85.1(4) . .
N53 Cu27 O26 165.4(4) . .
O27 Cu27 O26 92.0(4) . .
N53 Cu27 N52 100.2(5) . .
O27 Cu27 N52 174.6(4) . .
O26 Cu27 N52 82.6(4) . .
N53 Cu27 O33 108.8(4) . .
O27 Cu27 O33 100.3(3) . .
O26 Cu27 O33 85.8(3) . .
N52 Cu27 O33 79.2(4) . .
N55 Cu28 N60 155.1(4) . .
N55 Cu28 O26 96.0(4) . .
N60 Cu28 O26 97.9(4) . .
N55 Cu28 O28 87.8(4) . .
N60 Cu28 O28 85.9(4) . .
O26 Cu28 O28 160.4(4) . .
N55 Cu28 O29 101.8(4) . .
N60 Cu28 O29 98.9(4) . .
O26 Cu28 O29 89.1(3) . .
O28 Cu28 O29 71.3(3) . .
N55 Cu28 Cu30 122.8(3) . .
N60 Cu28 Cu30 63.8(4) . .
O26 Cu28 Cu30 124.3(3) . .
O28 Cu28 Cu30 41.1(2) . .
O29 Cu28 Cu30 48.3(2) . .
N56 Cu29 N57 159.1(4) . .
N56 Cu29 O20 95.3(4) . .
N57 Cu29 O20 96.5(4) . .
N56 Cu29 O28 88.5(4) . .
N57 Cu29 O28 87.6(4) . .
O20 Cu29 O28 156.3(3) . .
N59 Cu30 N58 153.2(5) . .
N59 Cu30 O23 97.5(4) . .
N58 Cu30 O23 96.7(4) . .
N59 Cu30 O28 85.8(4) . .
N58 Cu30 O28 87.7(4) . .
O23 Cu30 O28 162.0(4) . .
N59 Cu30 O29 100.6(4) . .
N58 Cu30 O29 102.0(4) . .
O23 Cu30 O29 90.4(3) . .
O28 Cu30 O29 71.6(3) . .
N59 Cu30 Cu28 64.6(3) . .
N58 Cu30 Cu28 122.7(3) . .
O23 Cu30 Cu28 125.5(3) . .
O28 Cu30 Cu28 40.7(2) . .
O29 Cu30 Cu28 49.0(2) . .
O30 P1 O29 109.3(5) . .
O30 P1 O31 109.6(5) . .
O29 P1 O31 109.0(5) . .
O30 P1 O32 110.4(5) . .
O29 P1 O32 109.6(5) . .
O31 P1 O32 108.9(5) . .
Cu2 O1 Cu1 117.0(4) . .
Cu2 O2 Cu3 119.4(4) . .
Cu3 O3 Cu4 112.0(4) . .
Cu5 O4 Cu4 118.5(4) . .
Cu5 O5 Cu6 119.7(4) . .
Cu6 O6 Cu1 115.7(4) . .
Cu7 O7 Cu8 117.9(5) . .
Cu7 O7 Cu6 106.9(4) . .
Cu8 O7 Cu6 115.9(4) . .
Cu8 O8 Cu9 111.1(5) . .
Cu9 O9 Cu10 120.1(4) . .
Cu9 O9 Cu1 116.0(4) . .
Cu10 O9 Cu1 106.9(4) . .
Cu10 O10 Cu11 118.0(4) . .
Cu10 O10 Cu22 111.8(4) . .
Cu11 O10 Cu22 112.9(4) . .
Cu11 O11 Cu12 121.2(5) . .
Cu12 O12 Cu13 123.0(5) . .
Cu13 O13 Cu14 121.2(5) . .
Cu15 O14 Cu14 116.9(5) . .
Cu15 O15 Cu16 122.8(5) . .
Cu17 O16 Cu16 121.8(5) . .
Cu18 O17 Cu17 122.2(5) . .
Cu18 O18 Cu7 117.1(4) . .
Cu18 O18 Cu19 112.6(4) . .
Cu7 O18 Cu19 111.3(4) . .
Cu20 O19 Cu19 119.2(4) . .
Cu20 O20 Cu21 110.4(4) . .
Cu20 O20 Cu29 118.2(4) . .
Cu21 O20 Cu29 116.9(4) . .
Cu22 O21 Cu21 120.5(4) . .
Cu23 O22 Cu22 111.8(4) . .
Cu23 O23 Cu30 119.4(4) . .
Cu23 O23 Cu24 105.6(4) . .
Cu30 O23 Cu24 117.6(5) . .
Cu24 O24 Cu25 115.8(5) . .
Cu25 O25 Cu26 115.3(5) . .
Cu26 O26 Cu28 117.1(4) . .
Cu26 O26 Cu27 106.3(4) . .
Cu28 O26 Cu27 118.1(4) . .
Cu27 O27 Cu19 112.0(4) . .
C91 O28 Cu29 121.5(8) . .
C91 O28 Cu30 116.6(8) . .
Cu29 O28 Cu30 99.0(4) . .
C91 O28 Cu28 117.8(8) . .
Cu29 O28 Cu28 99.4(4) . .
Cu30 O28 Cu28 98.2(4) . .
P1 O29 Cu30 132.1(5) . .
P1 O29 Cu28 132.5(5) . .
Cu30 O29 Cu28 82.7(3) . .
C92 O33 Cu27 120.2(8) . .
N2 N1 C3 107.7(12) . .
N2 N1 Cu1 118.9(9) . .
C3 N1 Cu1 131.3(11) . .
C1 N2 N1 106.9(13) . .
C1 N2 Cu2 133.8(12) . .
N1 N2 Cu2 119.0(9) . .
N4 N3 C6 106.9(12) . .
N4 N3 Cu2 119.6(8) . .
C6 N3 Cu2 132.6(11) . .
C4 N4 N3 107.7(12) . .
C4 N4 Cu3 129.6(11) . .
N3 N4 Cu3 118.7(8) . .
C9 N5 N6 108.4(10) . .
C9 N5 Cu3 132.8(9) . .
N6 N5 Cu3 117.6(8) . .
N5 N6 C7 107.2(11) . .
N5 N6 Cu4 119.1(8) . .
C7 N6 Cu4 132.7(10) . .
C12 N7 N8 107.2(11) . .
C12 N7 Cu4 132.4(10) . .
N8 N7 Cu4 120.2(9) . .
C10 N8 N7 108.8(12) . .
C10 N8 Cu5 131.7(12) . .
N7 N8 Cu5 119.3(9) . .
C15 N9 N10 107.0(11) . .
C15 N9 Cu5 132.7(10) . .
N10 N9 Cu5 119.8(8) . .
C13 N10 N9 107.6(12) . .
C13 N10 Cu6 131.1(11) . .
N9 N10 Cu6 118.7(8) . .
C18 N11 N12 108.5(11) . .
C18 N11 Cu6 132.2(10) . .
N12 N11 Cu6 117.2(9) . .
C16 N12 N11 106.1(12) . .
C16 N12 Cu1 132.4(10) . .
N11 N12 Cu1 119.4(9) . .
C21 N13 N14 109.2(13) . .
C21 N13 Cu7 130.7(11) . .
N14 N13 Cu7 119.3(10) . .
C19 N14 N13 106.2(13) . .
C19 N14 Cu8 131.3(10) . .
N13 N14 Cu8 119.6(10) . .
C24 N15 N16 107.6(12) . .
C24 N15 Cu8 134.6(11) . .
N16 N15 Cu8 117.5(9) . .
N15 N16 C22 107.2(12) . .
N15 N16 Cu9 117.5(9) . .
C22 N16 Cu9 135.3(11) . .
C27 N17 N18 106.9(12) . .
C27 N17 Cu9 130.0(11) . .
N18 N17 Cu9 120.6(9) . .
C25 N18 N17 107.9(13) . .
C25 N18 Cu10 133.1(12) . .
N17 N18 Cu10 118.8(9) . .
N20 N19 C30 107.7(12) . .
N20 N19 Cu10 121.0(9) . .
C30 N19 Cu10 129.6(11) . .
C28 N20 N19 107.7(13) . .
C28 N20 Cu11 133.7(12) . .
N19 N20 Cu11 118.3(8) . .
C33 N21 N22 107.1(13) . .
C33 N21 Cu11 130.5(12) . .
N22 N21 Cu11 120.6(9) . .
C31 N22 N21 107.6(12) . .
C31 N22 Cu12 132.2(11) . .
N21 N22 Cu12 120.0(9) . .
C36 N23 N24 106.0(12) . .
C36 N23 Cu12 132.2(11) . .
N24 N23 Cu12 121.6(9) . .
C34 N24 N23 108.0(13) . .
C34 N24 Cu13 132.3(12) . .
N23 N24 Cu13 118.4(9) . .
C39 N25 N26 108.1(12) . .
C39 N25 Cu13 131.0(11) . .
N26 N25 Cu13 120.8(9) . .
C37 N26 N25 107.7(12) . .
C37 N26 Cu14 128.9(11) . .
N25 N26 Cu14 119.8(9) . .
N28 N27 C42 102.0(13) . .
N28 N27 Cu14 125.0(12) . .
C42 N27 Cu14 133.0(11) . .
C40 N28 N27 112.6(14) . .
C40 N28 Cu15 131.9(12) . .
N27 N28 Cu15 114.2(11) . .
C45 N29 N30 105.9(12) . .
C45 N29 Cu15 130.0(10) . .
N30 N29 Cu15 119.9(9) . .
C43 N30 N29 107.9(13) . .
C43 N30 Cu16 131.2(11) . .
N29 N30 Cu16 120.7(9) . .
C48 N31 N32 107.9(12) . .
C48 N31 Cu16 130.3(11) . .
N32 N31 Cu16 120.9(9) . .
C46 N32 N31 108.1(13) . .
C46 N32 Cu17 132.1(11) . .
N31 N32 Cu17 119.0(9) . .
N34 N33 C51 107.1(12) . .
N34 N33 Cu17 121.6(9) . .
C51 N33 Cu17 131.3(11) . .
C49 N34 N33 109.4(12) . .
C49 N34 Cu18 129.9(11) . .
N33 N34 Cu18 120.2(9) . .
C54 N35 N36 105.9(12) . .
C54 N35 Cu18 134.8(10) . .
N36 N35 Cu18 119.2(9) . .
C52 N36 N35 108.5(12) . .
C52 N36 Cu7 130.9(11) . .
N35 N36 Cu7 118.4(9) . .
C57 N37 N38 107.3(12) . .
C57 N37 Cu19 132.3(10) . .
N38 N37 Cu19 119.3(8) . .
C55 N38 N37 108.3(12) . .
C55 N38 Cu20 131.5(11) . .
N37 N38 Cu20 120.1(9) . .
C60 N39 N40 108.0(12) . .
C60 N39 Cu20 133.6(10) . .
N40 N39 Cu20 117.9(8) . .
C58 N40 N39 108.1(11) . .
C58 N40 Cu21 133.7(10) . .
N39 N40 Cu21 117.9(8) . .
C63 N41 N42 108.3(11) . .
C63 N41 Cu21 132.1(10) . .
N42 N41 Cu21 119.5(9) . .
C61 N42 N41 107.4(12) . .
C61 N42 Cu22 132.8(11) . .
N41 N42 Cu22 119.2(9) . .
C66 N43 N44 107.6(12) . .
C66 N43 Cu22 133.6(11) . .
N44 N43 Cu22 117.3(9) . .
C64 N44 N43 105.5(14) . .
C64 N44 Cu23 134.2(13) . .
N43 N44 Cu23 119.2(9) . .
N46 N45 C69 109.2(12) . .
N46 N45 Cu23 116.5(9) . .
C69 N45 Cu23 134.3(11) . .
N45 N46 C67 108.3(12) . .
N45 N46 Cu24 116.2(9) . .
C67 N46 Cu24 135.4(11) . .
C72 N47 N48 109.6(14) . .
C72 N47 Cu24 133.3(12) . .
N48 N47 Cu24 116.9(10) . .
C70 N48 N47 105.4(14) . .
C70 N48 Cu25 133.0(13) . .
N47 N48 Cu25 121.5(10) . .
C75 N49 N50 105.5(14) . .
C75 N49 Cu25 132.6(11) . .
N50 N49 Cu25 121.1(10) . .
C73 N50 N49 109.8(13) . .
C73 N50 Cu26 131.8(11) . .
N49 N50 Cu26 117.3(10) . .
N52 N51 C78 108.5(12) . .
N52 N51 Cu26 117.5(9) . .
C78 N51 Cu26 133.9(11) . .
N51 N52 C76 108.2(11) . .
N51 N52 Cu27 115.6(8) . .
C76 N52 Cu27 136.2(11) . .
C81 N53 N54 106.9(12) . .
C81 N53 Cu27 133.8(11) . .
N54 N53 Cu27 118.8(8) . .
C79 N54 N53 107.2(12) . .
C79 N54 Cu19 135.4(11) . .
N53 N54 Cu19 117.3(8) . .
C84 N55 N56 107.1(11) . .
C84 N55 Cu28 136.8(10) . .
N56 N55 Cu28 116.0(8) . .
C82 N56 N55 108.2(11) . .
C82 N56 Cu29 135.2(11) . .
N55 N56 Cu29 116.5(9) . .
C87 N57 N58 108.0(11) . .
C87 N57 Cu29 134.9(10) . .
N58 N57 Cu29 117.1(9) . .
C85 N58 N57 107.5(12) . .
C85 N58 Cu30 136.6(11) . .
N57 N58 Cu30 115.5(8) . .
C90 N59 N60 107.4(12) . .
C90 N59 Cu30 136.1(10) . .
N60 N59 Cu30 116.2(9) . .
C88 N60 N59 108.3(12) . .
C88 N60 Cu28 135.6(10) . .
N59 N60 Cu28 115.4(9) . .
C106 N61 C102 112.3(19) . .
C106 N61 C94 114.9(18) . .
C102 N61 C94 106.8(17) . .
C106 N61 C98 106.2(18) . .
C102 N61 C98 108.8(18) . .
C94 N61 C98 107.7(17) . .
N2 C1 C2 111.3(16) . .
C1 C2 C3 104.6(14) . .
N1 C3 C2 109.5(15) . .
N4 C4 C5 109.2(15) . .
C6 C5 C4 105.3(14) . .
C5 C6 N3 110.9(14) . .
N6 C7 C8 109.8(12) . .
C9 C8 C7 104.7(12) . .
N5 C9 C8 109.9(12) . .
N8 C10 C11 108.8(14) . .
C12 C11 C10 105.0(13) . .
N7 C12 C11 110.2(13) . .
N10 C13 C14 110.6(15) . .
C15 C14 C13 104.4(14) . .
N9 C15 C14 110.3(13) . .
N12 C16 C17 111.4(15) . .
C16 C17 C18 103.3(15) . .
N11 C18 C17 110.7(14) . .
N14 C19 C20 110.3(13) . .
C19 C20 C21 106.1(15) . .
N13 C21 C20 108.2(15) . .
N16 C22 C23 109.7(15) . .
C24 C23 C22 105.4(15) . .
N15 C24 C23 110.1(15) . .
N18 C25 C26 110.2(16) . .
C25 C26 C27 105.7(16) . .
N17 C27 C26 109.3(15) . .
N20 C28 C29 110.6(15) . .
C28 C29 C30 103.8(14) . .
N19 C30 C29 110.0(16) . .
N22 C31 C32 110.6(14) . .
C31 C32 C33 105.0(15) . .
N21 C33 C32 109.7(16) . .
N24 C34 C35 112.3(16) . .
C34 C35 C36 103.0(14) . .
N23 C36 C35 110.7(14) . .
N26 C37 C38 111.4(14) . .
C37 C38 C39 103.8(13) . .
N25 C39 C38 108.8(14) . .
N28 C40 C41 110.6(15) . .
C40 C41 C42 102.8(15) . .
C41 C42 N27 111.9(14) . .
N30 C43 C44 112.1(14) . .
C43 C44 C45 102.9(14) . .
C44 C45 N29 111.2(14) . .
N32 C46 C47 109.2(15) . .
C48 C47 C46 105.8(15) . .
N31 C48 C47 109.0(15) . .
N34 C49 C50 109.6(14) . .
C51 C50 C49 103.0(13) . .
C50 C51 N33 110.9(14) . .
N36 C52 C53 110.0(14) . .
C54 C53 C52 103.8(13) . .
N35 C54 C53 111.7(13) . .
N38 C55 C56 108.0(15) . .
C57 C56 C55 105.3(15) . .
N37 C57 C56 111.1(15) . .
N40 C58 C59 108.9(13) . .
C58 C59 C60 104.1(12) . .
N39 C60 C59 111.0(13) . .
N42 C61 C62 110.6(14) . .
C61 C62 C63 105.7(14) . .
N41 C63 C62 108.0(14) . .
N44 C64 C65 112.2(18) . .
C66 C65 C64 103.8(15) . .
N43 C66 C65 110.8(15) . .
N46 C67 C68 108.2(14) . .
C69 C68 C67 105.8(14) . .
N45 C69 C68 108.5(14) . .
N48 C70 C71 111(2) . .
C70 C71 C72 107(2) . .
C71 C72 N47 107.2(17) . .
N50 C73 C74 109.1(16) . .
C73 C74 C75 106.1(16) . .
C74 C75 N49 109.5(16) . .
N52 C76 C77 108.9(13) . .
C78 C77 C76 105.6(13) . .
N51 C78 C77 108.7(14) . .
N54 C79 C80 110.3(14) . .
C79 C80 C81 105.4(13) . .
N53 C81 C80 110.2(13) . .
N56 C82 C83 109.8(14) . .
C84 C83 C82 104.2(13) . .
N55 C84 C83 110.6(13) . .
N58 C85 C86 109.9(13) . .
C85 C86 C87 104.7(13) . .
N57 C87 C86 109.9(13) . .
N60 C88 C89 108.3(14) . .
C88 C89 C90 105.8(14) . .
N59 C90 C89 110.1(14) . .
C95 C94 N61 112(2) . .
C94 C95 C96 104(2) . .
C97 C96 C95 112(3) . .
C99 C98 N61 114(2) . .
C98 C99 C100 103(2) . .
C101 C100 C99 110(2) . .
C103 C102 N61 117(2) . .
C102 C103 C104 109(3) . .
C105 C104 C103 106(3) . .
N61 C106 C107 113(2) . .
C106 C107 C108 110(2) . .
C107 C108 C109 114(3) . .
O300 C300 C400 129(7) . .
O400 C400 C300 84(3) . .
C800 O800 C800 179.997(15) . 3_765

loop_
_geom_bond_atom_site_label_1
_geom_bond_atom_site_label_2
_geom_bond_distance
_geom_bond_site_symmetry_2
Cu1 O1 1.934(10) .
Cu1 O6 1.926(9) .
Cu1 N12 1.974(12) .
Cu1 N1 1.998(11) .
Cu1 O9 2.404(9) .
Cu2 O2 1.925(10) .
Cu2 O1 1.934(9) .
Cu2 N3 1.964(11) .
Cu2 N2 1.985(13) .
Cu3 O3 1.944(9) .
Cu3 O2 1.939(9) .
Cu3 N5 1.971(11) .
Cu3 N4 1.996(12) .
Cu4 O4 1.936(9) .
Cu4 N6 1.956(11) .
Cu4 O3 1.961(9) .
Cu4 N7 1.989(11) .
Cu5 O4 1.927(9) .
Cu5 O5 1.933(9) .
Cu5 N9 1.991(11) .
Cu5 N8 2.003(12) .
Cu6 O6 1.913(9) .
Cu6 O5 1.944(10) .
Cu6 N10 2.002(11) .
Cu6 N11 2.012(12) .
Cu6 O7 2.380(9) .
Cu7 O7 1.918(9) .
Cu7 N13 1.938(13) .
Cu7 N36 1.952(12) .
Cu7 O18 1.931(9) .
Cu8 O8 1.918(10) .
Cu8 O7 1.933(9) .
Cu8 N14 1.951(13) .
Cu8 N15 1.951(12) .
Cu9 O9 1.919(9) .
Cu9 N16 1.950(13) .
Cu9 O8 1.926(10) .
Cu9 N17 1.964(12) .
Cu10 O10 1.919(10) .
Cu10 O9 1.916(9) .
Cu10 N19 1.947(12) .
Cu10 N18 1.979(13) .
Cu11 O11 1.909(11) .
Cu11 O10 1.927(9) .
Cu11 N20 1.965(12) .
Cu11 N21 1.961(13) .
Cu12 O12 1.904(10) .
Cu12 O11 1.938(10) .
Cu12 N23 1.966(12) .
Cu12 N22 1.960(13) .
Cu13 O13 1.931(10) .
Cu13 O12 1.925(10) .
Cu13 N24 1.984(13) .
Cu13 N25 1.962(12) .
Cu14 N27 1.874(15) .
Cu14 O14 1.922(10) .
Cu14 O13 1.952(10) .
Cu14 N26 1.984(11) .
Cu15 O14 1.905(10) .
Cu15 O15 1.934(10) .
Cu15 N29 1.973(12) .
Cu15 N28 1.999(14) .
Cu16 O15 1.927(10) .
Cu16 N31 1.971(12) .
Cu16 O16 1.924(9) .
Cu16 N30 1.963(12) .
Cu17 O16 1.904(10) .
Cu17 O17 1.926(10) .
Cu17 N33 1.968(12) .
Cu17 N32 1.973(13) .
Cu18 O18 1.910(8) .
Cu18 O17 1.913(10) .
Cu18 N35 1.962(12) .
Cu18 N34 1.979(12) .
Cu19 O19 1.954(9) .
Cu19 O27 1.958(9) .
Cu19 N54 1.977(12) .
Cu19 N37 2.032(12) .
Cu19 O18 2.387(8) .
Cu20 O19 1.917(8) .
Cu20 N38 1.943(12) .
Cu20 O20 1.950(9) .
Cu20 N39 1.963(12) .
Cu21 O21 1.915(9) .
Cu21 O20 1.956(9) .
Cu21 N41 1.952(12) .
Cu21 N40 1.977(12) .
Cu22 O21 1.935(9) .
Cu22 O22 1.966(10) .
Cu22 N43 1.983(13) .
Cu22 N42 2.022(12) .
Cu22 O10 2.393(8) .
Cu23 O22 1.929(10) .
Cu23 N44 1.947(13) .
Cu23 O23 1.965(10) .
Cu23 N45 1.989(12) .
Cu24 N47 1.966(14) .
Cu24 O24 1.946(9) .
Cu24 O23 1.970(10) .
Cu24 N46 2.028(11) .
Cu25 N49 1.968(16) .
Cu25 O25 1.947(11) .
Cu25 O24 1.943(10) .
Cu25 N48 1.997(13) .
Cu26 N50 1.941(12) .
Cu26 O25 1.940(10) .
Cu26 O26 1.952(9) .
Cu26 N51 1.996(12) .
Cu27 N53 1.943(12) .
Cu27 O27 1.956(9) .
Cu27 O26 1.972(9) .
Cu27 N52 2.004(11) .
Cu27 O33 2.398(10) .
Cu28 N55 1.955(11) .
Cu28 N60 1.968(12) .
Cu28 O26 1.980(8) .
Cu28 O28 2.016(9) .
Cu28 O29 2.327(9) .
Cu28 Cu30 3.059(2) .
Cu29 N56 1.935(11) .
Cu29 N57 1.933(11) .
Cu29 O20 1.992(9) .
Cu29 O28 2.017(10) .
Cu30 N59 1.934(13) .
Cu30 N58 1.961(12) .
Cu30 O23 1.982(9) .
Cu30 O28 2.031(9) .
Cu30 O29 2.303(9) .
P1 O30 1.544(9) .
P1 O29 1.527(9) .
P1 O31 1.536(11) .
P1 O32 1.550(9) .
O28 C91 1.436(15) .
O33 C92 1.432(17) .
O34 C93 1.412(17) .
N1 N2 1.361(17) .
N1 C3 1.358(18) .
N2 C1 1.336(18) .
N3 N4 1.388(17) .
N3 C6 1.350(18) .
N4 C4 1.342(18) .
N5 C9 1.342(16) .
N5 N6 1.373(15) .
N6 C7 1.357(16) .
N7 C12 1.335(16) .
N7 N8 1.338(16) .
N8 C10 1.330(19) .
N9 C15 1.341(17) .
N9 N10 1.389(16) .
N10 C13 1.326(19) .
N11 C18 1.336(19) .
N11 N12 1.359(15) .
N12 C16 1.352(19) .
N13 C21 1.35(2) .
N13 N14 1.374(16) .
N14 C19 1.356(19) .
N15 C24 1.336(19) .
N15 N16 1.366(16) .
N16 C22 1.352(19) .
N17 C27 1.353(19) .
N17 N18 1.353(16) .
N18 C25 1.34(2) .
N19 N20 1.357(17) .
N19 C30 1.36(2) .
N20 C28 1.330(18) .
N21 C33 1.36(2) .
N21 N22 1.368(17) .
N22 C31 1.340(18) .
N23 C36 1.377(19) .
N23 N24 1.386(16) .
N24 C34 1.32(2) .
N25 C39 1.351(17) .
N25 N26 1.367(16) .
N26 C37 1.315(18) .
N27 N28 1.347(17) .
N27 C42 1.43(2) .
N28 C40 1.32(2) .
N29 C45 1.338(18) .
N29 N30 1.377(16) .
N30 C43 1.301(18) .
N31 C48 1.343(19) .
N31 N32 1.377(17) .
N32 C46 1.326(19) .
N33 N34 1.327(16) .
N33 C51 1.337(17) .
N34 C49 1.325(18) .
N35 C54 1.339(18) .
N35 N36 1.370(16) .
N36 C52 1.325(19) .
N37 C57 1.333(19) .
N37 N38 1.363(15) .
N38 C55 1.336(19) .
N39 C60 1.310(17) .
N39 N40 1.365(15) .
N40 C58 1.353(17) .
N41 C63 1.352(18) .
N41 N42 1.370(15) .
N42 C61 1.315(17) .
N43 C66 1.356(18) .
N43 N44 1.366(17) .
N44 C64 1.346(19) .
N45 N46 1.350(16) .
N45 C69 1.347(17) .
N46 C67 1.357(18) .
N47 C72 1.33(2) .
N47 N48 1.354(17) .
N48 C70 1.33(2) .
N49 C75 1.38(2) .
N49 N50 1.375(16) .
N50 C73 1.33(2) .
N51 N52 1.348(16) .
N51 C78 1.362(18) .
N52 C76 1.360(17) .
N53 C81 1.338(17) .
N53 N54 1.400(16) .
N54 C79 1.317(17) .
N55 C84 1.354(17) .
N55 N56 1.353(16) .
N56 C82 1.343(18) .
N57 C87 1.341(17) .
N57 N58 1.351(16) .
N58 C85 1.349(17) .
N59 C90 1.330(19) .
N59 N60 1.361(15) .
N60 C88 1.351(18) .
N61 C106 1.506(17) .
N61 C102 1.533(17) .
N61 C94 1.56(3) .
N61 C98 1.57(3) .
C1 C2 1.36(2) .
C2 C3 1.37(2) .
C4 C5 1.40(2) .
C5 C6 1.35(2) .
C7 C8 1.389(19) .
C8 C9 1.387(19) .
C10 C11 1.37(2) .
C11 C12 1.35(2) .
C13 C14 1.38(2) .
C14 C15 1.38(2) .
C16 C17 1.38(2) .
C17 C18 1.38(2) .
C19 C20 1.36(2) .
C20 C21 1.38(2) .
C22 C23 1.36(2) .
C23 C24 1.36(2) .
C25 C26 1.34(2) .
C26 C27 1.37(2) .
C28 C29 1.39(2) .
C29 C30 1.37(2) .
C31 C32 1.37(2) .
C32 C33 1.37(2) .
C34 C35 1.39(2) .
C35 C36 1.39(2) .
C37 C38 1.38(2) .
C38 C39 1.40(2) .
C40 C41 1.39(2) .
C41 C42 1.38(2) .
C43 C44 1.37(2) .
C44 C45 1.37(2) .
C46 C47 1.39(2) .
C47 C48 1.37(2) .
C49 C50 1.39(2) .
C50 C51 1.37(2) .
C52 C53 1.38(2) .
C53 C54 1.36(2) .
C55 C56 1.41(2) .
C56 C57 1.33(2) .
C58 C59 1.39(2) .
C59 C60 1.39(2) .
C61 C62 1.37(2) .
C62 C63 1.38(2) .
C64 C65 1.36(2) .
C65 C66 1.35(2) .
C67 C68 1.40(2) .
C68 C69 1.39(2) .
C70 C71 1.33(3) .
C71 C72 1.36(3) .
C73 C74 1.37(2) .
C74 C75 1.37(2) .
C76 C77 1.39(2) .
C77 C78 1.38(2) .
C79 C80 1.38(2) .
C80 C81 1.36(2) .
C82 C83 1.387(19) .
C83 C84 1.364(19) .
C85 C86 1.37(2) .
C86 C87 1.372(19) .
C88 C89 1.37(2) .
C89 C90 1.37(2) .
C94 C95 1.48(3) .
C95 C96 1.58(4) .
C96 C97 1.46(4) .
C98 C99 1.45(3) .
C99 C100 1.62(4) .
C100 C101 1.42(3) .
C102 C103 1.540(18) .
C103 C104 1.568(19) .
C104 C105 1.534(19) .
C106 C107 1.531(18) .
C107 C108 1.543(18) .
C108 C109 1.556(19) .
C200 O200 1.42(2) .
C300 O300 1.43(2) .
C300 C400 2.01(6) .
C400 O400 1.455(19) .
C500 O500 1.42(2) .
C600 O600 1.43(2) .
C700 O700 1.44(2) .
C800 O800 1.44(2) .
O800 C800 1.44(2) 3_765
C900 O900 1.43(2) .
C210 O210 1.43(2) .
C310 O310 1.450(19) .
C410 O410 1.43(2) .
C510 O510 1.43(2) .
C610 O610 1.42(2) .
C710 O710 1.43(2) .
C810 O810 1.44(2) .
C910 O910 1.42(2) .
